data_7211357
loop_
_publ_author_name
'Constable, Edwin C.'
'Housecroft, Catherine E.'
'Vujovic, Srboljub'
'Zampese, Jennifer A.'
'Crochet, Aur\'elien'
'Batten, Stuart R.'

_publ_section_title
;
 Do perfluoroarene&#x22EF;arene and C--H&#x22EF;F interactions make a
 difference to the structures of
 4,2&#x2032;:6&#x2032;,4&#x2032;&#x2032;-terpyridine-based coordination
 polymers?
;
_journal_issue 46
_journal_name_full CrystEngComm
_journal_page_first 10068
_journal_paper_doi 10.1039/c3ce41384e
_journal_volume 15
_journal_year 2013
_chemical_formula_moiety 'C128 H86 F20 N12 O20 Zn5, 11(H2 O)'
_chemical_formula_sum 'C128 H108 F20 N12 O31 Zn5'
_chemical_formula_weight 3017.26
_chemical_name_systematic
; 
 ? 
;
_space_group_crystal_system monoclinic
_space_group_IT_number 9
_space_group_name_Hall 'C -2yc'
_space_group_name_H-M_alt 'C 1 c 1'
_symmetry_space_group_name_Hall 'C -2yc'
_symmetry_space_group_name_H-M 'C 1 c 1'
_atom_sites_solution_hydrogens geom
_audit_creation_method SHELXL-2013
_cell_angle_alpha 90
_cell_angle_beta 129.465(3)
_cell_angle_gamma 90
_cell_formula_units_Z 4
_cell_length_a 39.181(2)
_cell_length_b 16.5180(9)
_cell_length_c 25.5638(14)
_cell_measurement_reflns_used 6260
_cell_measurement_temperature 123(2)
_cell_measurement_theta_max 67.21
_cell_measurement_theta_min 3.05
_cell_volume 12772.7(13)
_computing_cell_refinement 'Bruker SAINT'
_computing_data_collection 'Bruker APEX2'
_computing_data_reduction 'Bruker SAINT'
_computing_molecular_graphics 'Bruker SHELXTL'
_computing_publication_material 'Bruker SHELXTL'
_computing_structure_refinement 'SHELXL-2013 (Sheldrick, 2013)'
_computing_structure_solution 'SHELXS-97 (Sheldrick, 2008)'
_diffrn_ambient_temperature 123(2)
_diffrn_measured_fraction_theta_full 0.993
_diffrn_measured_fraction_theta_max 0.991
_diffrn_measurement_device_type 'Bruker APEX-II CCD'
_diffrn_measurement_method '\f and \w scans'
_diffrn_radiation_type CuK\a
_diffrn_radiation_wavelength 1.54178
_diffrn_reflns_av_R_equivalents 0.0445
_diffrn_reflns_av_unetI/netI 0.0648
_diffrn_reflns_Laue_measured_fraction_full 0.993
_diffrn_reflns_Laue_measured_fraction_max 0.991
_diffrn_reflns_limit_h_max 46
_diffrn_reflns_limit_h_min -43
_diffrn_reflns_limit_k_max 19
_diffrn_reflns_limit_k_min -19
_diffrn_reflns_limit_l_max 30
_diffrn_reflns_limit_l_min -30
_diffrn_reflns_number 40226
_diffrn_reflns_point_group_measured_fraction_full 0.993
_diffrn_reflns_point_group_measured_fraction_max 0.991
_diffrn_reflns_theta_full 66.500
_diffrn_reflns_theta_max 66.993
_diffrn_reflns_theta_min 2.922
_exptl_absorpt_coefficient_mu 2.019
_exptl_absorpt_correction_T_max 0.980
_exptl_absorpt_correction_T_min 0.730
_exptl_absorpt_correction_type multi-scan
_exptl_absorpt_process_details sadabs
_exptl_crystal_colour colourless
_exptl_crystal_density_diffrn 1.557
_exptl_crystal_description plate
_exptl_crystal_F_000 6064
_exptl_crystal_size_max 0.180
_exptl_crystal_size_mid 0.160
_exptl_crystal_size_min 0.010
_refine_diff_density_max 1.105
_refine_diff_density_min -0.425
_refine_diff_density_rms 0.104
_refine_ls_abs_structure_details
; 
 Refined as an inversion twin. 
;
_refine_ls_abs_structure_Flack 0.484(13)
_refine_ls_extinction_method none
_refine_ls_goodness_of_fit_ref 1.023
_refine_ls_hydrogen_treatment constr
_refine_ls_matrix_type full
_refine_ls_number_parameters 1879
_refine_ls_number_reflns 20471
_refine_ls_number_restraints 112
_refine_ls_restrained_S_all 1.028
_refine_ls_R_factor_all 0.0962
_refine_ls_R_factor_gt 0.0683
_refine_ls_shift/su_max 0.050
_refine_ls_shift/su_mean 0.001
_refine_ls_structure_factor_coef Fsqd
_refine_ls_weighting_details
; 
 w=1/[\s^2^(Fo^2^)+(0.1262P)^2^+15.8056P] 
 where P=(Fo^2^+2Fc^2^)/3 
;
_refine_ls_weighting_scheme calc
_refine_ls_wR_factor_gt 0.1802
_refine_ls_wR_factor_ref 0.2057
_reflns_Friedel_coverage 0.999
_reflns_Friedel_fraction_full 0.993
_reflns_Friedel_fraction_max 0.991
_reflns_number_gt 15051
_reflns_number_total 20471
_reflns_threshold_expression 'I > 2\s(I)'
_cod_data_source_file c3ce41384e.txt
_cod_data_source_block sv64
_cod_original_cell_volume 12772.9(13)
_cod_database_code 7211357
_shelx_space_group_comment
; 
The symmetry employed for this shelxl refinement is uniquely defined 
by the following loop, which should always be used as a source of 
symmetry information in preference to the above space-group names. 
They are only intended as comments. 
;
_shelx_estimated_absorpt_t_min 0.713
_shelx_estimated_absorpt_t_max 0.980
_shelxl_version_number 2013-2

loop_
_space_group_symop_operation_xyz
'x, y, z'
'x, -y, z+1/2'
'x+1/2, y+1/2, z'
'x+1/2, -y+1/2, z+1/2'

loop_
_atom_site_label
_atom_site_type_symbol
_atom_site_fract_x
_atom_site_fract_y
_atom_site_fract_z
_atom_site_U_iso_or_equiv
_atom_site_adp_type
_atom_site_occupancy
_atom_site_site_symmetry_order
_atom_site_calc_flag
_atom_site_refinement_flags_posn
_atom_site_refinement_flags_adp
_atom_site_refinement_flags_occupancy
_atom_site_disorder_assembly
_atom_site_disorder_group
Zn1 Zn 0.22797(2) -0.05729(3) -0.22812(2) 0.05144(12) Uani 1 1 d . . . . .
Zn2 Zn 0.36683(2) 0.02240(2) -0.07174(2) 0.03880(10) Uani 1 1 d . . . . .
Zn3 Zn 0.49147(2) -0.00309(3) 0.06853(2) 0.04001(7) Uani 1 1 d . . . . .
Zn4 Zn 0.61810(2) -0.02640(2) 0.21218(2) 0.03990(9) Uani 1 1 d . . . . .
N4 N 0.48159(6) 0.06886(13) 0.12665(9) 0.0407(6) Uani 1 1 d . . . . .
N5 N 0.43324(5) 0.17048(12) 0.25541(8) 0.0312(6) Uani 1 1 d . . . . .
N6 N 0.37712(7) 0.05820(14) 0.36968(9) 0.0422(7) Uani 1 1 d . . . . .
N7 N 0.60782(5) 0.05424(13) 0.26861(8) 0.0408(6) Uani 1 1 d . . . . .
N8 N 0.55557(5) 0.16869(14) 0.38853(8) 0.0345(6) Uani 1 1 d . . . . .
N9 N 0.50126(5) 0.07125(13) 0.50968(8) 0.0370(6) Uani 1 1 d . . . . .
F6 F 0.48031(6) 0.69225(10) 0.22044(8) 0.0653(7) Uani 1 1 d . . . . .
F7 F 0.48426(9) 0.85503(12) 0.22562(9) 0.1064(11) Uani 1 1 d . . . . .
F8 F 0.45274(9) 0.93759(11) 0.27535(10) 0.1193(11) Uani 1 1 d . U . . .
F9 F 0.40987(8) 0.85814(13) 0.31366(9) 0.1451(9) Uani 1 1 d . U . . .
F10 F 0.40469(7) 0.69781(12) 0.30956(8) 0.0935(8) Uani 1 1 d . . . . .
F11 F 0.60181(6) 0.69466(12) 0.34928(8) 0.0757(7) Uani 1 1 d . . . . .
F12 F 0.60429(7) 0.85479(13) 0.35153(9) 0.0998(8) Uani 1 1 d . . . . .
F13 F 0.56791(8) 0.93818(12) 0.39690(10) 0.1033(9) Uani 1 1 d . . . . .
F14 F 0.52419(7) 0.85552(13) 0.43345(9) 0.0974(8) Uani 1 1 d . . . . .
F15 F 0.52371(6) 0.69636(11) 0.43337(8) 0.0650(6) Uani 1 1 d . . . . .
C28 C 0.49190(6) 0.14358(16) 0.13951(10) 0.0352(7) Uani 1 1 d . . . . .
H28A H 0.5078 0.1659 0.1264 0.042 Uiso 1 1 calc R U . . .
C29 C 0.48190(7) 0.19508(15) 0.17090(10) 0.0366(7) Uani 1 1 d . . . . .
H29A H 0.4896 0.2508 0.1771 0.044 Uiso 1 1 calc R U . . .
C30 C 0.45978(7) 0.16225(16) 0.19366(11) 0.0381(8) Uani 1 1 d . . . . .
C31 C 0.45044(7) 0.08120(16) 0.18308(10) 0.0418(7) Uani 1 1 d . . . . .
H31A H 0.4363 0.0557 0.1981 0.050 Uiso 1 1 calc R U . . .
C32 C 0.46189(7) 0.03631(16) 0.15002(10) 0.0460(7) Uani 1 1 d . . . . .
H32A H 0.4555 -0.0200 0.1436 0.055 Uiso 1 1 calc R U . . .
C33 C 0.44573(6) 0.21141(14) 0.22597(10) 0.0304(7) Uani 1 1 d . . . . .
C34 C 0.44834(6) 0.29571(16) 0.22766(10) 0.0340(7) Uani 1 1 d . . . . .
H34A H 0.4584 0.3234 0.2072 0.041 Uiso 1 1 calc R U . . .
C35 C 0.43584(7) 0.33825(15) 0.26000(9) 0.0311(7) Uani 1 1 d . . . . .
C36 C 0.41948(7) 0.29460(16) 0.28641(11) 0.0387(8) Uani 1 1 d . . . . .
H36A H 0.4085 0.3219 0.3057 0.046 Uiso 1 1 calc R U . . .
C37 C 0.41945(6) 0.21128(15) 0.28417(9) 0.0317(7) Uani 1 1 d . . . . .
C38 C 0.39855(8) 0.03148(17) 0.34918(11) 0.0527(8) Uani 1 1 d . . . . .
H38A H 0.4049 -0.0248 0.3542 0.063 Uiso 1 1 calc R U . . .
C39 C 0.41217(8) 0.07610(18) 0.32191(11) 0.0486(8) Uani 1 1 d . . . . .
H39A H 0.4274 0.0519 0.3083 0.058 Uiso 1 1 calc R U . . .
C40 C 0.40352(7) 0.15888(16) 0.31390(10) 0.0349(7) Uani 1 1 d . . . . .
C41 C 0.38156(7) 0.19006(15) 0.33497(10) 0.0345(7) Uani 1 1 d . . . . .
H41A H 0.3750 0.2463 0.3300 0.041 Uiso 1 1 calc R U . . .
C42 C 0.36891(6) 0.13988(15) 0.36342(9) 0.0323(7) Uani 1 1 d . . . . .
H42A H 0.3543 0.1623 0.3788 0.039 Uiso 1 1 calc R U . . .
C43 C 0.43698(7) 0.42959(16) 0.26125(11) 0.0409(8) Uani 1 1 d . . . . .
C44 C 0.42797(7) 0.47351(16) 0.20638(11) 0.0388(8) Uani 1 1 d . . . . .
H44A H 0.4213 0.4449 0.1687 0.047 Uiso 1 1 calc R U . . .
C45 C 0.42854(8) 0.55576(16) 0.20615(11) 0.0434(8) Uani 1 1 d . . . . .
H45A H 0.4201 0.5848 0.1674 0.052 Uiso 1 1 calc R U . . .
C46 C 0.44182(8) 0.59648(16) 0.26415(11) 0.0433(9) Uani 1 1 d . . . . .
C47 C 0.45127(9) 0.55508(17) 0.31823(12) 0.0528(10) Uani 1 1 d . . . . .
H47A H 0.4599 0.5838 0.3572 0.063 Uiso 1 1 calc R U . . .
C48 C 0.44835(9) 0.47105(17) 0.31650(11) 0.0500(9) Uani 1 1 d . . . . .
H48A H 0.4543 0.4425 0.3538 0.060 Uiso 1 1 calc R U . . .
C49 C 0.44210(11) 0.68895(19) 0.26546(12) 0.0689(12) Uani 1 1 d . . . . .
C50 C 0.46210(12) 0.73094(17) 0.24373(13) 0.0662(13) Uani 1 1 d . . . . .
C51 C 0.46644(14) 0.8120(2) 0.24636(15) 0.0855(15) Uani 1 1 d . . . . .
C52 C 0.45091(14) 0.8554(2) 0.27209(16) 0.0880(15) Uani 1 1 d . . . . .
C53 C 0.43087(14) 0.8172(2) 0.29337(15) 0.1007(16) Uani 1 1 d . . . . .
C54 C 0.42791(11) 0.73483(18) 0.29079(13) 0.0606(12) Uani 1 1 d . . . . .
C55 C 0.62055(7) 0.12919(18) 0.28395(11) 0.0423(8) Uani 1 1 d . . . . .
H55A H 0.6395 0.1485 0.2756 0.051 Uiso 1 1 calc R U . . .
C56 C 0.60898(7) 0.18281(17) 0.31122(10) 0.0362(7) Uani 1 1 d . . . . .
H56A H 0.6186 0.2375 0.3187 0.043 Uiso 1 1 calc R U . . .
C57 C 0.58298(6) 0.15700(14) 0.32803(10) 0.0315(7) Uani 1 1 d . . . . .
C58 C 0.57192(8) 0.07706(17) 0.31640(12) 0.0554(8) Uani 1 1 d . . . . .
H58A H 0.5560 0.0551 0.3296 0.066 Uiso 1 1 calc R U . . .
C59 C 0.58321(8) 0.02615(18) 0.28574(11) 0.0547(8) Uani 1 1 d . . . . .
H59A H 0.5737 -0.0286 0.2767 0.066 Uiso 1 1 calc R U . . .
C60 C 0.57037(6) 0.20721(15) 0.36022(9) 0.0310(7) Uani 1 1 d . . . . .
C61 C 0.57186(6) 0.29377(13) 0.35979(9) 0.0280(6) Uani 1 1 d . . . . .
H61A H 0.5813 0.3207 0.3381 0.034 Uiso 1 1 calc R U . . .
C62 C 0.55955(6) 0.33758(16) 0.39100(11) 0.0336(7) Uani 1 1 d . . . . .
C63 C 0.54361(7) 0.29663(15) 0.41876(10) 0.0352(7) Uani 1 1 d . . . . .
H63A H 0.5343 0.3258 0.4398 0.042 Uiso 1 1 calc R U . . .
C64 C 0.54126(6) 0.21163(15) 0.41562(10) 0.0344(7) Uani 1 1 d . . . . .
C65 C 0.52020(8) 0.03835(16) 0.48598(11) 0.0493(8) Uani 1 1 d . . . . .
H65A H 0.5245 -0.0186 0.4900 0.059 Uiso 1 1 calc R U . . .
C66 C 0.53365(7) 0.08016(17) 0.45690(11) 0.0455(8) Uani 1 1 d . . . . .
H66A H 0.5483 0.0535 0.4432 0.055 Uiso 1 1 calc R U . . .
C67 C 0.52567(6) 0.16486(14) 0.44699(9) 0.0286(6) Uani 1 1 d . . . . .
C68 C 0.50558(6) 0.20003(16) 0.46927(10) 0.0355(7) Uani 1 1 d . . . . .
H68A H 0.4994 0.2564 0.4627 0.043 Uiso 1 1 calc R U . . .
C69 C 0.49421(7) 0.15486(15) 0.50119(11) 0.0369(7) Uani 1 1 d . . . . .
H69A H 0.4813 0.1810 0.5179 0.044 Uiso 1 1 calc R U . . .
C70 C 0.56009(8) 0.42747(16) 0.39120(11) 0.0398(8) Uani 1 1 d . . . . .
C71 C 0.55034(8) 0.46864(17) 0.33513(12) 0.0466(9) Uani 1 1 d . . . . .
H71A H 0.5426 0.4392 0.2970 0.056 Uiso 1 1 calc R U . . .
C72 C 0.55209(8) 0.55324(17) 0.33565(11) 0.0472(9) Uani 1 1 d . . . . .
H72A H 0.5464 0.5810 0.2983 0.057 Uiso 1 1 calc R U . . .
C73 C 0.56221(8) 0.59789(17) 0.39107(12) 0.0467(9) Uani 1 1 d . . . . .
C74 C 0.57055(8) 0.55436(17) 0.44501(11) 0.0422(8) Uani 1 1 d . . . . .
H74A H 0.5771 0.5832 0.4826 0.051 Uiso 1 1 calc R U . . .
C75 C 0.56958(7) 0.46941(15) 0.44557(10) 0.0334(7) Uani 1 1 d . . . . .
H75A H 0.5754 0.4413 0.4829 0.040 Uiso 1 1 calc R U . . .
C76 C 0.56246(11) 0.68733(18) 0.39195(14) 0.0647(12) Uani 1 1 d . . . . .
C77 C 0.58328(9) 0.73005(17) 0.37026(13) 0.0533(10) Uani 1 1 d . . . . .
C78 C 0.58354(11) 0.81534(19) 0.37061(12) 0.0715(11) Uani 1 1 d . . . . .
C79 C 0.56501(11) 0.85788(18) 0.39247(14) 0.0634(12) Uani 1 1 d . . . . .
C80 C 0.54399(11) 0.81738(19) 0.41291(13) 0.0682(11) Uani 1 1 d . . . . .
C81 C 0.54455(10) 0.7319(2) 0.41419(12) 0.0555(10) Uani 1 1 d . . . . .
O1 O 0.16222(13) -0.0737(5) -0.3106(2) 0.122(3) Uani 0.509(4) 1 d D . P A 1
O2 O 0.09429(19) -0.0764(5) -0.3610(3) 0.131(4) Uani 0.509(4) 1 d D . P A 1
C109 C 0.13206(13) -0.0875(4) -0.3083(2) 0.0589(18) Uani 0.509(4) 1 d D U P A 1
C110 C 0.13764(15) -0.1138(5) -0.2443(2) 0.073(2) Uani 0.509(4) 1 d D U P A 1
H11Z H 0.1095 -0.1066 -0.2532 0.109 Uiso 0.509(4) 1 calc R U P A 1
H11Y H 0.1605 -0.0805 -0.2055 0.109 Uiso 0.509(4) 1 calc R U P A 1
H11X H 0.1464 -0.1709 -0.2342 0.109 Uiso 0.509(4) 1 calc R U P A 1
O1' O 0.16759(12) -0.0717(3) -0.3012(3) 0.078(2) Uani 0.491(4) 1 d D . P A 2
O2' O 0.09309(11) -0.0781(4) -0.39571(15) 0.0768(17) Uani 0.491(4) 1 d D . P A 2
C10' C 0.12715(12) -0.0787(5) -0.33720(18) 0.0568(16) Uani 0.491(4) 1 d D U P A 2
C11' C 0.1290(2) -0.0803(8) -0.2756(3) 0.104(4) Uani 0.491(4) 1 d D U P A 2
H11W H 0.1292 -0.1366 -0.2633 0.156 Uiso 0.491(4) 1 calc R U P A 2
H11V H 0.1031 -0.0524 -0.2866 0.156 Uiso 0.491(4) 1 calc R U P A 2
H11U H 0.1560 -0.0530 -0.2374 0.156 Uiso 0.491(4) 1 calc R U P A 2
O3 O 0.23949(7) -0.05904(19) -0.13958(11) 0.0797(10) Uani 1 1 d . . . . .
O4 O 0.25940(7) -0.18069(15) -0.14196(10) 0.0706(8) Uani 1 1 d . . . . .
C111 C 0.25518(8) -0.12601(19) -0.11293(13) 0.0521(9) Uani 1 1 d . . . . .
C112 C 0.27224(10) -0.1399(2) -0.04148(14) 0.0668(12) Uani 1 1 d . . . . .
H11T H 0.2597 -0.0991 -0.0301 0.100 Uiso 1 1 calc R U . . .
H11S H 0.3046 -0.1355 -0.0098 0.100 Uiso 1 1 calc R U . . .
H11R H 0.2635 -0.1940 -0.0381 0.100 Uiso 1 1 calc R U . . .
O5 O 0.23319(5) 0.06012(13) -0.24250(8) 0.0495(7) Uani 1 1 d . . . . .
O6 O 0.30185(5) 0.02835(11) -0.15678(8) 0.0414(6) Uani 1 1 d . . . . .
C113 C 0.27371(8) 0.0810(2) -0.19639(12) 0.0570(9) Uani 1 1 d . . . . .
C114 C 0.28457(15) 0.1666(2) -0.1895(2) 0.093(2) Uani 1 1 d . . . . .
H11G H 0.3031 0.1821 -0.1416 0.140 Uiso 1 1 calc R U . . .
H11H H 0.2573 0.1986 -0.2157 0.140 Uiso 1 1 calc R U . . .
H11I H 0.3007 0.1767 -0.2064 0.140 Uiso 1 1 calc R U . . .
O7 O 0.35934(5) -0.08198(12) -0.03137(7) 0.0446(5) Uani 1 1 d . . . . .
O8 O 0.42590(5) -0.04625(11) 0.01638(8) 0.0420(5) Uani 1 1 d . . . . .
C115 C 0.39881(7) -0.09685(17) 0.00874(10) 0.0395(7) Uani 1 1 d . . . . .
C116 C 0.41539(9) -0.17714(17) 0.04355(13) 0.0576(10) Uani 1 1 d . . . . .
H11J H 0.3970 -0.1960 0.0547 0.086 Uiso 1 1 calc R U . . .
H11K H 0.4461 -0.1716 0.0853 0.086 Uiso 1 1 calc R U . . .
H11L H 0.4140 -0.2164 0.0135 0.086 Uiso 1 1 calc R U . . .
O9 O 0.39576(5) 0.11684(11) -0.07773(8) 0.0422(5) Uani 1 1 d . . . . .
O10 O 0.46861(5) 0.09497(12) 0.00057(8) 0.0502(6) Uani 1 1 d . . . . .
C117 C 0.43468(7) 0.13710(15) -0.04155(11) 0.0427(8) Uani 1 1 d . . . . .
C118 C 0.44576(8) 0.22670(18) -0.04427(13) 0.0511(9) Uani 1 1 d . . . . .
H11M H 0.4209 0.2510 -0.0874 0.077 Uiso 1 1 calc R U . . .
H11N H 0.4723 0.2286 -0.0403 0.077 Uiso 1 1 calc R U . . .
H11O H 0.4510 0.2570 -0.0068 0.077 Uiso 1 1 calc R U . . .
O11 O 0.51571(5) -0.09922(12) 0.13718(8) 0.0482(6) Uani 1 1 d . . . . .
O12 O 0.58752(5) -0.12163(12) 0.21613(8) 0.0506(6) Uani 1 1 d . . . . .
C119 C 0.54667(7) -0.14414(17) 0.17645(10) 0.0420(7) Uani 1 1 d . . . . .
C120 C 0.53911(10) -0.2305(2) 0.17989(16) 0.0801(12) Uani 1 1 d . . . . .
H12Z H 0.5228 -0.2363 0.1969 0.120 Uiso 1 1 calc R U . . .
H12Y H 0.5676 -0.2584 0.2105 0.120 Uiso 1 1 calc R U . . .
H12X H 0.5219 -0.2544 0.1345 0.120 Uiso 1 1 calc R U . . .
O13 O 0.55712(5) 0.04009(11) 0.12172(7) 0.0419(5) Uani 1 1 d . . . . .
O14 O 0.62434(5) 0.07918(12) 0.17115(7) 0.0459(6) Uani 1 1 d . . . . .
C121 C 0.58306(7) 0.09434(16) 0.12955(10) 0.0410(7) Uani 1 1 d . . . . .
C122 C 0.56805(8) 0.17365(17) 0.09281(12) 0.0462(9) Uani 1 1 d . . . . .
H12D H 0.5509 0.1640 0.0442 0.069 Uiso 1 1 calc R U . . .
H12E H 0.5939 0.2072 0.1097 0.069 Uiso 1 1 calc R U . . .
H12F H 0.5495 0.2016 0.1005 0.069 Uiso 1 1 calc R U . . .
Zn5 Zn 0.76353(2) 0.04757(3) 0.37824(2) 0.05742(13) Uani 1 1 d . . . . .
O15 O 0.74934(7) -0.06491(12) 0.38548(10) 0.0590(8) Uani 1 1 d . . . . .
O16 O 0.68330(5) -0.03176(12) 0.29430(8) 0.0463(6) Uani 1 1 d . . . . .
C123 C 0.70995(9) -0.08116(17) 0.33800(12) 0.0472(10) Uani 1 1 d . . . . .
C124 C 0.69386(12) -0.1699(2) 0.33466(18) 0.0714(15) Uani 1 1 d . . . . .
H12G H 0.6631 -0.1685 0.3168 0.107 Uiso 1 1 calc R U . . .
H12H H 0.7126 -0.1935 0.3802 0.107 Uiso 1 1 calc R U . . .
H12I H 0.6959 -0.2030 0.3048 0.107 Uiso 1 1 calc R U . . .
O18 O 0.7804(2) -0.0385(4) 0.2779(4) 0.191(5) Uani 0.543(4) 1 d D U P B 1
O17 O 0.74872(9) 0.0715(3) 0.28931(13) 0.0642(11) Uani 0.543(4) 1 d D U P B 1
C127 C 0.76412(17) 0.0323(4) 0.2698(2) 0.090(3) Uani 0.543(4) 1 d D U P B 1
C128 C 0.74861(16) 0.0693(6) 0.2036(2) 0.1030(10) Uani 0.543(4) 1 d D U P B 1
H12J H 0.7281 0.1139 0.1910 0.155 Uiso 0.543(4) 1 calc R U P B 1
H12K H 0.7335 0.0280 0.1680 0.155 Uiso 0.543(4) 1 calc R U P B 1
H12L H 0.7741 0.0900 0.2090 0.155 Uiso 0.543(4) 1 calc R U P B 1
O18' O 0.7792(2) -0.0112(4) 0.3042(3) 0.100(3) Uani 0.457(4) 1 d D U P B 2
O17' O 0.75263(13) 0.1068(4) 0.30455(17) 0.0737(16) Uani 0.457(4) 1 d D U P B 2
C12' C 0.75938(18) 0.0574(3) 0.2761(3) 0.078(3) Uani 0.457(4) 1 d D U P B 2
C13' C 0.73063(19) 0.1118(5) 0.2032(2) 0.1121(13) Uani 0.457(4) 1 d D U P B 2
H13A H 0.7494 0.1551 0.2077 0.168 Uiso 0.457(4) 1 calc R U P B 2
H13B H 0.7044 0.1355 0.1942 0.168 Uiso 0.457(4) 1 calc DR U P B 2
H13C H 0.7214 0.0762 0.1656 0.168 Uiso 0.457(4) 1 calc R U P B 2
O19 O 0.82424(7) 0.0594(3) 0.46234(12) 0.1050(14) Uani 1 1 d . . . . .
O20 O 0.89599(11) 0.0792(3) 0.54117(18) 0.1348(19) Uani 1 1 d . . . . .
C125 C 0.8596(2) 0.0770(3) 0.4768(2) 0.126(3) Uani 1 1 d . U . . .
C126 C 0.86380(16) 0.1040(4) 0.4247(3) 0.164(3) Uani 1 1 d . U . . .
H12M H 0.8783 0.0615 0.4184 0.247 Uiso 1 1 calc R U . . .
H12N H 0.8815 0.1537 0.4403 0.247 Uiso 1 1 calc R U . . .
H12O H 0.8343 0.1144 0.3816 0.247 Uiso 1 1 calc R U . . .
N12 N 0.62913(6) 0.10171(14) 0.65304(9) 0.0427(7) Uani 1 1 d . . . . .
N11 N 0.67843(6) 0.21248(14) 0.52871(9) 0.0410(7) Uani 1 1 d . . . . .
N10 N 0.73547(6) 0.11511(13) 0.40930(9) 0.0387(7) Uani 1 1 d . . . . .
F16 F 0.63236(4) 0.73495(11) 0.56110(7) 0.0611(5) Uani 1 1 d . . . . .
F17 F 0.62563(6) 0.89557(13) 0.55239(9) 0.1018(7) Uani 1 1 d . . . . .
F18 F 0.66578(7) 0.98149(13) 0.51462(11) 0.1203(8) Uani 1 1 d . . . . .
F19 F 0.71508(5) 0.90293(13) 0.48929(10) 0.0933(7) Uani 1 1 d . . . . .
F20 F 0.72326(5) 0.74324(12) 0.50047(9) 0.0884(6) Uani 1 1 d . . . . .
C96 C 0.61778(8) 0.1799(2) 0.63952(12) 0.0567(9) Uani 1 1 d . . . . .
H96A H 0.6020 0.2024 0.6528 0.068 Uiso 1 1 calc R U . . .
C95 C 0.62757(7) 0.22935(18) 0.60765(11) 0.0500(8) Uani 1 1 d . . . . .
H95A H 0.6180 0.2841 0.5983 0.060 Uiso 1 1 calc R U . . .
C94 C 0.65141(7) 0.19908(16) 0.58925(10) 0.0362(7) Uani 1 1 d . . . . .
C93 C 0.66534(10) 0.1210(2) 0.60655(15) 0.0822(11) Uani 1 1 d . . . . .
H93A H 0.6833 0.0979 0.5975 0.099 Uiso 1 1 calc R U . . .
C92 C 0.65318(8) 0.07675(17) 0.63694(11) 0.0735(8) Uani 1 1 d . . . . .
H92A H 0.6630 0.0222 0.6477 0.088 Uiso 1 1 calc R U . . .
C91 C 0.66495(6) 0.25246(16) 0.55739(10) 0.0359(7) Uani 1 1 d . . . . .
C90 C 0.66348(7) 0.33599(17) 0.55857(11) 0.0381(8) Uani 1 1 d . . . . .
H90A H 0.6519 0.3618 0.5775 0.046 Uiso 1 1 calc R U . . .
C89 C 0.67909(8) 0.38261(17) 0.53195(11) 0.0402(8) Uani 1 1 d . . . . .
C88 C 0.69264(7) 0.34205(16) 0.49963(11) 0.0386(8) Uani 1 1 d . . . . .
H88A H 0.7014 0.3713 0.4780 0.046 Uiso 1 1 calc R U . . .
C87 C 0.69283(7) 0.25451(17) 0.50014(11) 0.0396(8) Uani 1 1 d . . . . .
C86 C 0.72055(7) 0.08181(18) 0.43820(12) 0.0431(8) Uani 1 1 d . . . . .
H86A H 0.7198 0.0244 0.4391 0.052 Uiso 1 1 calc R U . . .
C85 C 0.70563(8) 0.12533(17) 0.46793(11) 0.0410(8) Uani 1 1 d . . . . .
H85A H 0.6942 0.0982 0.4866 0.049 Uiso 1 1 calc R U . . .
C84 C 0.70830(6) 0.20751(16) 0.46868(9) 0.0300(7) Uani 1 1 d . . . . .
C83 C 0.72232(8) 0.24411(17) 0.43818(12) 0.0421(9) Uani 1 1 d . . . . .
H83A H 0.7226 0.3015 0.4363 0.050 Uiso 1 1 calc R U . . .
C82 C 0.73632(8) 0.19793(18) 0.40950(12) 0.0460(9) Uani 1 1 d . . . . .
H82A H 0.7468 0.2248 0.3893 0.055 Uiso 1 1 calc R U . . .
C97 C 0.67974(8) 0.47230(19) 0.53316(13) 0.0519(9) Uani 1 1 d . . . . .
C98 C 0.68249(8) 0.51468(19) 0.58240(12) 0.0483(9) Uani 1 1 d . . . . .
H98A H 0.6838 0.4865 0.6161 0.058 Uiso 1 1 calc R U . . .
C99 C 0.68330(8) 0.5997(2) 0.58233(12) 0.0531(9) Uani 1 1 d . . . . .
H99A H 0.6858 0.6280 0.6170 0.064 Uiso 1 1 calc R U . . .
C100 C 0.68077(8) 0.6409(2) 0.53708(14) 0.0576(9) Uani 1 1 d . . . . .
C101 C 0.67776(9) 0.5977(2) 0.48553(13) 0.0596(10) Uani 1 1 d . . . . .
H10A H 0.6760 0.6273 0.4520 0.072 Uiso 1 1 calc R U . . .
C102 C 0.67741(9) 0.5152(2) 0.48355(13) 0.0593(9) Uani 1 1 d . . . . .
H10B H 0.6756 0.4873 0.4494 0.071 Uiso 1 1 calc R U . . .
C103 C 0.67803(8) 0.72991(19) 0.53378(13) 0.0612(9) Uani 1 1 d . . . . .
C104 C 0.65527(9) 0.7743(2) 0.54762(13) 0.0599(9) Uani 1 1 d . . . . .
C105 C 0.65193(10) 0.8561(2) 0.54290(16) 0.0711(11) Uani 1 1 d . . . . .
C106 C 0.67144(10) 0.90096(19) 0.52298(16) 0.0724(12) Uani 1 1 d . . . . .
C107 C 0.69569(8) 0.8609(2) 0.51039(15) 0.0667(10) Uani 1 1 d . . . . .
C108 C 0.69967(9) 0.7787(2) 0.51493(16) 0.0716(11) Uani 1 1 d . . . . .
N3 N 0.25449(6) 0.12517(15) 0.23686(9) 0.0420(7) Uani 1 1 d . . . . .
N2 N 0.31025(5) 0.21292(13) 0.11785(8) 0.0339(6) Uani 1 1 d . . . . .
N1 N 0.35550(6) 0.10279(14) -0.01392(8) 0.0393(6) Uani 1 1 d . . . . .
F1 F 0.28284(6) 0.74145(15) 0.17348(10) 0.0998(7) Uani 1 1 d . . . . .
F2 F 0.29099(6) 0.90305(13) 0.18537(11) 0.1031(9) Uani 1 1 d . . . . .
F3 F 0.33470(8) 0.98516(13) 0.15182(12) 0.1045(10) Uani 1 1 d . . . . .
F4 F 0.37390(6) 0.90221(12) 0.11019(10) 0.0808(8) Uani 1 1 d . . . . .
F5 F 0.36935(5) 0.74049(11) 0.10222(8) 0.0666(6) Uani 1 1 d . . . . .
C15 C 0.25356(7) 0.20328(18) 0.23731(11) 0.0419(8) Uani 1 1 d . . . . .
H15A H 0.2432 0.2292 0.2580 0.050 Uiso 1 1 calc R U . . .
C14 C 0.26693(7) 0.25021(17) 0.20928(10) 0.0381(7) Uani 1 1 d . . . . .
H14A H 0.2643 0.3074 0.2088 0.046 Uiso 1 1 calc R U . . .
C13 C 0.28454(7) 0.21396(17) 0.18107(11) 0.0374(8) Uani 1 1 d . . . . .
C12 C 0.28511(7) 0.12608(17) 0.18222(11) 0.0416(8) Uani 1 1 d . . . . .
H12A H 0.2951 0.0971 0.1622 0.050 Uiso 1 1 calc R U . . .
C11 C 0.27175(8) 0.08640(18) 0.21101(11) 0.0429(8) Uani 1 1 d . . . . .
H11A H 0.2742 0.0291 0.2139 0.051 Uiso 1 1 calc R U . . .
C10 C 0.30004(6) 0.25925(16) 0.14973(9) 0.0318(7) Uani 1 1 d . . . . .
C9 C 0.30160(7) 0.33921(17) 0.15135(11) 0.0395(8) Uani 1 1 d . . . . .
H9A H 0.2919 0.3679 0.1721 0.047 Uiso 1 1 calc R U . . .
C8 C 0.31728(6) 0.38293(16) 0.12301(10) 0.0357(7) Uani 1 1 d . . . . .
C7 C 0.32822(7) 0.33719(16) 0.08996(10) 0.0373(7) Uani 1 1 d . . . . .
H7A H 0.3376 0.3631 0.0678 0.045 Uiso 1 1 calc R U . . .
C6 C 0.32539(7) 0.25295(17) 0.08956(10) 0.0353(8) Uani 1 1 d . . . . .
C5 C 0.32841(8) 0.0764(2) -0.00308(14) 0.0587(10) Uani 1 1 d . . . . .
H5A H 0.3154 0.0243 -0.0194 0.070 Uiso 1 1 calc R U . . .
C4 C 0.31826(7) 0.12309(18) 0.03189(11) 0.0447(8) Uani 1 1 d . . . . .
H4A H 0.2997 0.1019 0.0406 0.054 Uiso 1 1 calc R U . . .
C3 C 0.33640(7) 0.20261(17) 0.05387(11) 0.0399(8) Uani 1 1 d . . . . .
C2 C 0.36335(7) 0.22679(18) 0.04124(12) 0.0438(9) Uani 1 1 d . . . . .
H2A H 0.3767 0.2788 0.0556 0.053 Uiso 1 1 calc R U . . .
C1 C 0.37180(7) 0.17604(17) 0.00722(12) 0.0449(8) Uani 1 1 d . . . . .
H1A H 0.3906 0.1957 -0.0013 0.054 Uiso 1 1 calc R U . . .
C16 C 0.31927(7) 0.47290(16) 0.12510(10) 0.0394(7) Uani 1 1 d . . . . .
C17 C 0.32617(8) 0.51362(19) 0.17715(12) 0.0552(9) Uani 1 1 d . . . . .
H17A H 0.3294 0.4833 0.2116 0.066 Uiso 1 1 calc R U . . .
C18 C 0.32883(9) 0.59885(19) 0.18260(13) 0.0643(9) Uani 1 1 d . . . . .
H18A H 0.3357 0.6249 0.2214 0.077 Uiso 1 1 calc R U . . .
C19 C 0.32133(9) 0.64325(18) 0.13086(13) 0.0609(9) Uani 1 1 d . . . . .
C20 C 0.31559(8) 0.60187(19) 0.07658(14) 0.0565(9) Uani 1 1 d . . . . .
H20A H 0.3130 0.6319 0.0425 0.068 Uiso 1 1 calc R U . . .
C21 C 0.31382(7) 0.51923(19) 0.07369(12) 0.0473(8) Uani 1 1 d . . . . .
H21A H 0.3088 0.4924 0.0365 0.057 Uiso 1 1 calc R U . . .
C22 C 0.32418(11) 0.7365(2) 0.13654(15) 0.0696(12) Uani 1 1 d . . . . .
C23 C 0.30624(10) 0.7786(2) 0.15670(16) 0.0721(12) Uani 1 1 d . . . . .
C24 C 0.31029(11) 0.8630(2) 0.16543(19) 0.0796(15) Uani 1 1 d . . . . .
C25 C 0.33302(11) 0.9060(2) 0.14930(18) 0.0713(14) Uani 1 1 d . . . . .
C26 C 0.35106(10) 0.8625(2) 0.12668(17) 0.0704(12) Uani 1 1 d . . . . .
C27 C 0.34851(9) 0.78005(19) 0.12240(14) 0.0573(10) Uani 1 1 d . . . . .
O100 O 0.63102(11) 0.3713(2) 0.28022(14) 0.1235(15) Uani 1 1 d . . . . .
O101 O 0.31962(11) -0.3217(3) -0.06430(16) 0.1493(17) Uani 1 1 d . . . . .
O102 O 0.35510(14) -0.3710(2) -0.1383(2) 0.209(3) Uani 1 1 d . . . . .
O103 O 0.20478(8) 0.06423(16) -0.10585(10) 0.0785(9) Uani 1 1 d . . . . .
O104 O 0.58339(14) -0.5862(3) 0.09205(19) 0.156(2) Uani 1 1 d . . . . .
O105 O 0.68504(9) 0.1961(2) 0.21178(16) 0.1062(14) Uani 1 1 d D . . . .
O106 O 0.16407(11) 0.1681(3) -0.28447(19) 0.1618(17) Uani 1 1 d . . . . .
O107 O 0.39961(13) -0.3965(4) 0.0492(2) 0.0714(19) Uani 0.5 1 d . . P . .
O108 O 0.49178(11) -0.5790(3) -0.00300(15) 0.1437(15) Uani 1 1 d . . . . .
O109 O 0.44318(15) -0.3465(4) -0.0090(3) 0.084(2) Uani 0.5 1 d . . P . .
O110 O 0.47345(18) -0.6391(3) 0.0885(3) 0.118(3) Uani 0.5 1 d . . P . .
O111 O 0.5416(2) -0.5816(7) 0.1864(4) 0.183(4) Uani 0.5 1 d . U P . .
O112 O 0.51042(16) -0.3742(6) 0.0641(3) 0.124(3) Uani 0.5 1 d . . P C 1
O113 O 0.50903(14) -0.4095(3) 0.0025(2) 0.0693(16) Uani 0.5 1 d . . P D 2

loop_
_atom_site_aniso_label
_atom_site_aniso_U_11
_atom_site_aniso_U_22
_atom_site_aniso_U_33
_atom_site_aniso_U_23
_atom_site_aniso_U_13
_atom_site_aniso_U_12
Zn1 0.05471(12) 0.0576(2) 0.05598(11) -0.01034(14) 0.04173(7) -0.00775(14)
Zn2 0.04807(10) 0.03395(16) 0.05030(9) 0.00257(11) 0.03872(6) 0.00476(11)
Zn3 0.06198(8) 0.02872(12) 0.05874(7) 0.00998(8) 0.05216(4) 0.01126(8)
Zn4 0.05583(10) 0.03291(16) 0.05091(9) 0.00521(10) 0.04328(6) 0.00955(11)
N4 0.0600(6) 0.0252(10) 0.0637(6) 0.0109(7) 0.0519(4) 0.0105(7)
N5 0.0355(6) 0.0212(8) 0.0449(6) 0.0043(6) 0.0293(4) 0.0070(6)
N6 0.0524(8) 0.0372(11) 0.0408(6) -0.0068(7) 0.0313(4) -0.0061(8)
N7 0.0587(6) 0.0381(11) 0.0536(5) 0.0127(7) 0.0488(3) 0.0198(7)
N8 0.0323(6) 0.0358(11) 0.0388(6) 0.0062(7) 0.0242(4) 0.0081(6)
N9 0.0470(6) 0.0326(10) 0.0484(6) -0.0046(7) 0.0382(4) -0.0060(7)
F6 0.1088(8) 0.0310(8) 0.0677(6) -0.0018(6) 0.0614(4) -0.0088(7)
F7 0.2070(16) 0.0328(9) 0.0728(7) -0.0016(7) 0.0858(7) -0.0198(10)
F8 0.2581(17) 0.0183(8) 0.1094(8) 0.0040(7) 0.1298(7) 0.0125(10)
F9 0.3270(13) 0.0529(10) 0.1253(7) 0.0259(7) 0.1765(5) 0.0748(9)
F10 0.1805(11) 0.0479(9) 0.0734(6) 0.0118(6) 0.0907(5) 0.0431(8)
F11 0.1332(9) 0.0453(10) 0.0739(6) 0.0072(7) 0.0776(4) 0.0072(8)
F12 0.1927(11) 0.0405(10) 0.1183(7) 0.0107(7) 0.1232(5) -0.0021(9)
F13 0.2073(12) 0.0318(9) 0.1272(8) 0.0059(7) 0.1327(6) 0.0085(9)
F14 0.1792(11) 0.0512(10) 0.0872(7) 0.0103(7) 0.0965(5) 0.0399(9)
F15 0.0980(8) 0.0440(9) 0.0628(6) 0.0048(6) 0.0557(4) 0.0173(7)
C28 0.0416(7) 0.0356(12) 0.0483(6) 0.0066(8) 0.0378(4) 0.0053(8)
C29 0.0469(8) 0.0238(11) 0.0483(8) 0.0016(8) 0.0346(5) -0.0011(8)
C30 0.0350(8) 0.0324(12) 0.0483(8) 0.0067(9) 0.0271(5) 0.0074(8)
C31 0.0668(8) 0.0295(12) 0.0607(7) 0.0035(8) 0.0553(4) -0.0001(8)
C32 0.0740(8) 0.0287(12) 0.0738(7) 0.0095(8) 0.0650(4) 0.0068(8)
C33 0.0245(6) 0.0248(10) 0.0433(7) -0.0027(8) 0.0222(4) -0.0052(7)
C34 0.0304(6) 0.0390(12) 0.0413(7) 0.0087(8) 0.0270(4) 0.0153(7)
C35 0.0366(8) 0.0274(11) 0.0281(7) -0.0048(7) 0.0200(5) -0.0025(8)
C36 0.0378(7) 0.0378(13) 0.0497(8) 0.0027(9) 0.0322(5) 0.0086(8)
C37 0.0372(7) 0.0314(11) 0.0363(6) -0.0030(7) 0.0280(4) -0.0058(7)
C38 0.0937(10) 0.0284(12) 0.0724(8) -0.0068(9) 0.0699(5) -0.0037(9)
C39 0.0744(9) 0.0361(13) 0.0657(8) 0.0003(9) 0.0587(5) 0.0021(9)
C40 0.0390(7) 0.0355(12) 0.0373(7) 0.0014(8) 0.0276(4) 0.0037(8)
C41 0.0392(7) 0.0287(11) 0.0414(7) -0.0030(8) 0.0284(5) -0.0072(8)
C42 0.0342(7) 0.0384(12) 0.0316(6) 0.0019(8) 0.0243(4) 0.0022(8)
C43 0.0552(9) 0.0302(12) 0.0437(8) 0.0012(8) 0.0345(5) 0.0016(9)
C44 0.0407(9) 0.0347(13) 0.0395(8) -0.0046(8) 0.0247(5) -0.0012(9)
C45 0.0650(10) 0.0243(12) 0.0523(8) -0.0002(8) 0.0426(5) -0.0017(9)
C46 0.0619(10) 0.0255(11) 0.0434(8) -0.0014(8) 0.0338(6) 0.0044(9)
C47 0.0838(12) 0.0262(12) 0.0555(9) -0.0134(9) 0.0477(7) -0.0109(10)
C48 0.0839(12) 0.0277(12) 0.0438(8) 0.0030(9) 0.0431(6) 0.0069(10)
C49 0.1277(17) 0.0378(15) 0.0420(8) -0.0053(9) 0.0542(7) 0.0118(13)
C50 0.1195(18) 0.0206(12) 0.0496(10) -0.0003(10) 0.0497(9) -0.0062(12)
C51 0.157(2) 0.0405(17) 0.0609(11) 0.0006(12) 0.0703(10) 0.0064(17)
C52 0.168(2) 0.0335(15) 0.0706(11) 0.0118(12) 0.0798(10) 0.0250(15)
C53 0.196(2) 0.0514(19) 0.0699(11) 0.0108(13) 0.0914(10) 0.0330(18)
C54 0.1020(16) 0.0289(13) 0.0484(9) 0.0079(10) 0.0467(8) 0.0093(12)
C55 0.0352(7) 0.0559(16) 0.0461(7) 0.0115(9) 0.0307(5) 0.0107(9)
C56 0.0303(7) 0.0469(14) 0.0345(7) -0.0066(8) 0.0220(4) -0.0082(8)
C57 0.0336(7) 0.0265(11) 0.0421(7) 0.0095(7) 0.0276(4) 0.0096(7)
C58 0.0952(9) 0.0279(12) 0.0938(8) 0.0154(9) 0.0838(5) 0.0095(9)
C59 0.1007(9) 0.0308(13) 0.0810(8) 0.0028(9) 0.0804(5) 0.0050(9)
C60 0.0282(7) 0.0350(12) 0.0306(6) 0.0047(8) 0.0191(4) -0.0001(8)
C61 0.0335(7) 0.0236(10) 0.0285(6) 0.0065(7) 0.0205(4) 0.0032(7)
C62 0.0245(7) 0.0322(12) 0.0409(8) -0.0009(8) 0.0193(5) -0.0050(8)
C63 0.0477(8) 0.0247(11) 0.0420(7) 0.0050(7) 0.0326(4) 0.0109(8)
C64 0.0400(7) 0.0334(12) 0.0436(7) -0.0056(8) 0.0330(4) -0.0107(8)
C65 0.0825(10) 0.0251(12) 0.0660(8) -0.0074(9) 0.0592(5) -0.0063(9)
C66 0.0620(8) 0.0307(12) 0.0745(8) -0.0082(9) 0.0577(5) -0.0064(8)
C67 0.0404(7) 0.0234(10) 0.0350(6) 0.0001(7) 0.0300(4) -0.0016(7)
C68 0.0430(7) 0.0335(12) 0.0485(7) -0.0024(8) 0.0377(4) -0.0038(8)
C69 0.0424(7) 0.0227(11) 0.0554(8) -0.0084(8) 0.0358(5) -0.0004(7)
C70 0.0478(9) 0.0233(11) 0.0481(8) 0.0072(8) 0.0304(6) 0.0033(8)
C71 0.0625(10) 0.0361(13) 0.0478(8) 0.0018(9) 0.0381(6) 0.0080(10)
C72 0.0682(10) 0.0395(14) 0.0378(7) 0.0064(9) 0.0355(6) 0.0133(10)
C73 0.0625(10) 0.0298(13) 0.0560(9) 0.0009(9) 0.0415(6) 0.0017(10)
C74 0.0520(9) 0.0396(13) 0.0413(7) -0.0037(9) 0.0325(5) 0.0005(9)
C75 0.0408(7) 0.0276(11) 0.0378(7) 0.0043(8) 0.0278(4) 0.0059(8)
C76 0.1051(16) 0.0268(13) 0.0574(10) -0.0024(10) 0.0494(8) 0.0127(12)
C77 0.0787(12) 0.0322(13) 0.0540(9) 0.0157(10) 0.0445(7) 0.0168(11)
C78 0.1474(15) 0.0308(14) 0.0706(8) 0.0088(9) 0.0853(7) 0.0019(12)
C79 0.1076(15) 0.0268(13) 0.0621(10) 0.0015(10) 0.0569(8) -0.0043(12)
C80 0.1263(14) 0.0342(14) 0.0671(9) 0.0009(10) 0.0722(7) 0.0199(11)
C81 0.0795(13) 0.0443(16) 0.0429(9) 0.0043(10) 0.0390(7) 0.0027(12)
O1 0.092(2) 0.225(7) 0.0640(17) -0.058(3) 0.0559(12) -0.086(3)
O2 0.054(3) 0.140(6) 0.061(3) 0.029(4) -0.028(3) -0.008(4)
C109 0.0504(18) 0.064(3) 0.0676(19) -0.002(2) 0.0397(12) -0.013(2)
C110 0.0403(17) 0.084(4) 0.105(3) 0.017(3) 0.0517(13) -0.001(2)
O1' 0.0376(16) 0.079(3) 0.103(2) -0.040(2) 0.0378(13) -0.0138(18)
O2' 0.0762(12) 0.131(4) 0.0649(10) -0.0280(18) 0.0644(7) -0.0361(19)
C10' 0.0515(14) 0.081(3) 0.0709(15) -0.014(2) 0.0545(9) -0.0078(19)
C11' 0.073(3) 0.128(6) 0.119(4) 0.006(4) 0.064(2) 0.001(4)
O3 0.0728(10) 0.0988(19) 0.0699(9) 0.0252(11) 0.0465(6) 0.0075(12)
O4 0.1084(9) 0.0549(13) 0.0781(7) -0.0202(8) 0.0732(5) -0.0235(9)
C111 0.0563(9) 0.0499(16) 0.0655(9) -0.0030(10) 0.0459(6) -0.0143(10)
C112 0.0737(13) 0.069(2) 0.0607(11) 0.0043(13) 0.0440(8) -0.0058(14)
O5 0.0385(6) 0.0606(12) 0.0417(6) 0.0054(8) 0.0218(4) 0.0139(7)
O6 0.0404(6) 0.0335(9) 0.0538(6) -0.0015(6) 0.0316(4) 0.0019(6)
C113 0.0810(9) 0.0502(17) 0.0772(8) 0.0030(10) 0.0677(5) 0.0068(11)
C114 0.122(3) 0.0326(16) 0.079(2) 0.0046(16) 0.0427(17) -0.0020(18)
O7 0.0628(5) 0.0431(10) 0.0532(5) -0.0054(6) 0.0487(3) -0.0073(6)
O8 0.0483(5) 0.0333(9) 0.0586(6) 0.0033(6) 0.0407(3) 0.0006(6)
C115 0.0517(7) 0.0387(13) 0.0507(7) -0.0022(8) 0.0432(4) -0.0011(8)
C116 0.0873(11) 0.0338(13) 0.0714(9) 0.0181(9) 0.0597(6) 0.0000(10)
O9 0.0492(5) 0.0341(9) 0.0591(6) 0.0019(6) 0.0417(3) -0.0013(6)
O10 0.0758(6) 0.0366(9) 0.0651(5) 0.0174(6) 0.0573(4) 0.0084(7)
C117 0.0686(8) 0.0227(11) 0.0621(8) 0.0138(8) 0.0534(5) 0.0121(8)
C118 0.0423(9) 0.0488(15) 0.0626(10) 0.0196(10) 0.0336(6) -0.0019(9)
O11 0.0531(5) 0.0451(10) 0.0692(6) 0.0186(7) 0.0495(3) 0.0190(6)
O12 0.0752(6) 0.0348(9) 0.0736(6) 0.0099(6) 0.0622(4) 0.0149(6)
C119 0.0511(7) 0.0406(13) 0.0648(7) 0.0108(8) 0.0512(4) 0.0106(8)
C120 0.1062(12) 0.0449(16) 0.1420(14) 0.0329(13) 0.1036(7) 0.0276(12)
O13 0.0601(5) 0.0328(9) 0.0571(5) 0.0089(6) 0.0487(3) 0.0041(6)
O14 0.0634(6) 0.0355(9) 0.0577(5) 0.0114(6) 0.0474(4) 0.0145(6)
C121 0.0630(8) 0.0302(12) 0.0537(7) 0.0016(8) 0.0482(4) 0.0054(8)
C122 0.0501(9) 0.0384(14) 0.0614(9) -0.0006(10) 0.0408(5) 0.0054(9)
Zn5 0.06416(12) 0.0656(3) 0.06342(12) -0.00775(15) 0.05033(7) -0.00859(15)
O15 0.0732(9) 0.0304(9) 0.0730(8) 0.0101(8) 0.0462(5) 0.0168(7)
O16 0.0491(6) 0.0414(10) 0.0578(6) 0.0029(7) 0.0383(4) 0.0083(7)
C123 0.0486(11) 0.0326(12) 0.0356(9) -0.0086(9) 0.0151(7) 0.0074(10)
C124 0.0741(17) 0.0427(17) 0.0721(16) 0.0088(14) 0.0345(11) 0.0002(14)
O18 0.107(4) 0.109(4) 0.167(5) 0.068(4) -0.002(4) -0.024(3)
O17 0.0653(10) 0.103(2) 0.0609(9) 0.0015(14) 0.0570(5) 0.0100(14)
C127 0.060(2) 0.078(3) 0.110(3) 0.016(3) 0.043(2) 0.017(3)
C128 0.1139(10) 0.1576(13) 0.1195(10) 0.0182(12) 0.1126(7) 0.0154(12)
O18' 0.092(3) 0.111(4) 0.095(3) 0.036(3) 0.0583(19) 0.020(3)
O17' 0.0753(16) 0.104(3) 0.0633(14) 0.0041(19) 0.0539(9) -0.004(2)
C12' 0.047(2) 0.075(3) 0.107(3) 0.015(3) 0.0460(18) 0.025(2)
C13' 0.1182(12) 0.1596(13) 0.1229(12) 0.0200(13) 0.1068(10) 0.0116(13)
O19 0.0505(8) 0.190(3) 0.0877(10) 0.0134(16) 0.0504(5) -0.0080(14)
O20 0.0833(17) 0.174(3) 0.0884(18) -0.013(2) 0.0271(13) 0.0458(19)
C125 0.218(4) 0.053(2) 0.0883(18) -0.0130(18) 0.0894(18) -0.004(3)
C126 0.186(2) 0.194(5) 0.152(3) -0.048(3) 0.1255(16) -0.113(2)
N12 0.0533(8) 0.0327(11) 0.0481(7) 0.0039(7) 0.0350(4) -0.0058(8)
N11 0.0397(7) 0.0413(11) 0.0497(7) 0.0063(8) 0.0321(4) -0.0039(7)
N10 0.0421(7) 0.0321(10) 0.0464(7) -0.0035(7) 0.0303(4) -0.0025(7)
F16 0.0836(5) 0.0482(9) 0.0917(5) -0.0095(6) 0.0746(3) -0.0130(6)
F17 0.1683(7) 0.0467(10) 0.1935(7) -0.0325(7) 0.1633(4) -0.0163(7)
F18 0.2005(8) 0.0369(10) 0.2454(10) -0.0158(9) 0.1989(5) -0.0181(8)
F19 0.1147(7) 0.0539(11) 0.1772(9) 0.0146(8) 0.1237(4) -0.0005(7)
F20 0.1393(6) 0.0408(9) 0.1673(7) 0.0064(7) 0.1360(4) -0.0011(7)
C96 0.0723(9) 0.0624(18) 0.0681(8) 0.0126(11) 0.0600(5) 0.0134(11)
C95 0.0655(8) 0.0395(14) 0.0812(8) 0.0156(9) 0.0636(5) 0.0107(9)
C94 0.0446(8) 0.0384(13) 0.0333(6) 0.0066(8) 0.0285(4) -0.0018(8)
C93 0.1466(12) 0.0382(16) 0.1381(11) -0.0103(12) 0.1263(6) -0.0191(12)
C92 0.1744(10) 0.0175(11) 0.1156(7) -0.0005(8) 0.1329(5) 0.0027(9)
C91 0.0376(7) 0.0400(12) 0.0422(7) 0.0087(8) 0.0311(4) -0.0025(8)
C90 0.0278(8) 0.0455(13) 0.0347(8) 0.0023(9) 0.0169(5) -0.0063(9)
C89 0.0401(9) 0.0413(13) 0.0359(8) 0.0050(9) 0.0225(5) -0.0016(9)
C88 0.0442(8) 0.0319(12) 0.0485(8) 0.0034(8) 0.0336(5) -0.0045(8)
C87 0.0313(8) 0.0403(13) 0.0406(8) 0.0022(9) 0.0197(5) -0.0069(9)
C86 0.0386(8) 0.0418(14) 0.0475(8) 0.0044(10) 0.0268(5) -0.0047(9)
C85 0.0438(9) 0.0383(13) 0.0417(8) -0.0048(9) 0.0276(5) -0.0095(9)
C84 0.0248(6) 0.0386(12) 0.0271(6) 0.0012(8) 0.0168(4) -0.0013(8)
C83 0.0388(9) 0.0350(13) 0.0486(9) -0.0013(9) 0.0260(6) -0.0071(9)
C82 0.0450(8) 0.0431(14) 0.0586(9) 0.0056(10) 0.0369(5) -0.0044(9)
C97 0.0599(9) 0.0449(15) 0.0677(9) 0.0084(10) 0.0485(6) -0.0010(10)
C98 0.0557(9) 0.0456(15) 0.0518(9) -0.0081(10) 0.0381(6) -0.0148(10)
C99 0.0637(9) 0.0521(16) 0.0684(8) -0.0171(10) 0.0536(5) -0.0204(10)
C100 0.0691(9) 0.0489(16) 0.0833(10) -0.0114(11) 0.0618(6) -0.0103(11)
C101 0.0847(11) 0.0461(16) 0.0754(10) 0.0046(11) 0.0637(6) 0.0012(11)
C102 0.0848(10) 0.0426(15) 0.0871(10) 0.0089(10) 0.0718(6) 0.0032(10)
C103 0.0957(10) 0.0353(14) 0.1006(9) 0.0017(10) 0.0849(5) 0.0000(10)
C104 0.0876(10) 0.0459(16) 0.0802(9) -0.0135(11) 0.0693(6) -0.0153(11)
C105 0.1032(12) 0.0383(15) 0.1129(12) -0.0206(12) 0.0880(7) -0.0124(12)
C106 0.1050(12) 0.0303(14) 0.1187(14) -0.0161(12) 0.0883(8) -0.0255(11)
C107 0.0800(9) 0.0461(16) 0.1121(12) -0.0131(12) 0.0790(6) -0.0254(10)
C108 0.0768(9) 0.0575(19) 0.1211(12) 0.0069(13) 0.0819(6) -0.0064(11)
N3 0.0480(7) 0.0474(12) 0.0411(6) 0.0050(7) 0.0331(4) 0.0079(8)
N2 0.0371(6) 0.0368(10) 0.0359(6) 0.0001(7) 0.0269(4) 0.0072(7)
N1 0.0454(6) 0.0403(11) 0.0511(6) 0.0025(7) 0.0395(4) 0.0045(7)
F1 0.1345(7) 0.0679(13) 0.1815(8) -0.0182(9) 0.1401(4) -0.0089(8)
F2 0.1174(8) 0.0527(11) 0.1892(11) -0.0205(9) 0.1209(5) 0.0073(8)
F3 0.1496(11) 0.0328(9) 0.1718(13) 0.0087(9) 0.1212(7) 0.0161(9)
F4 0.1168(8) 0.0455(10) 0.1139(8) 0.0090(8) 0.0891(5) 0.0036(8)
F5 0.0994(6) 0.0407(9) 0.1078(6) 0.0136(6) 0.0884(3) 0.0095(6)
C15 0.0473(8) 0.0458(14) 0.0424(7) -0.0034(9) 0.0331(5) 0.0013(9)
C14 0.0435(7) 0.0387(13) 0.0452(7) -0.0061(8) 0.0343(4) 0.0029(8)
C13 0.0282(8) 0.0438(14) 0.0315(8) -0.0040(9) 0.0149(5) 0.0051(9)
C12 0.0457(8) 0.0389(13) 0.0489(8) -0.0069(9) 0.0341(5) 0.0009(9)
C11 0.0457(9) 0.0447(14) 0.0399(8) 0.0013(9) 0.0280(5) 0.0032(10)
C10 0.0262(6) 0.0428(13) 0.0342(6) -0.0034(8) 0.0228(4) 0.0017(7)
C9 0.0376(8) 0.0428(13) 0.0441(8) 0.0003(9) 0.0287(5) 0.0098(8)
C8 0.0326(7) 0.0390(13) 0.0447(7) 0.0005(8) 0.0288(4) 0.0048(8)
C7 0.0422(7) 0.0347(12) 0.0489(7) 0.0012(8) 0.0354(4) 0.0047(8)
C6 0.0266(8) 0.0415(13) 0.0296(7) 0.0010(8) 0.0140(5) 0.0031(8)
C5 0.0428(8) 0.0555(16) 0.0883(11) -0.0244(11) 0.0466(6) -0.0047(10)
C4 0.0477(7) 0.0481(15) 0.0585(8) -0.0049(9) 0.0432(5) -0.0041(9)
C3 0.0314(7) 0.0414(13) 0.0495(8) 0.0096(9) 0.0269(5) 0.0134(8)
C2 0.0379(8) 0.0397(14) 0.0535(9) -0.0056(10) 0.0290(6) -0.0014(9)
C1 0.0439(7) 0.0375(13) 0.0724(9) -0.0099(9) 0.0459(5) -0.0033(8)
C16 0.0476(7) 0.0345(12) 0.0546(7) 0.0070(8) 0.0411(4) 0.0129(8)
C17 0.0817(9) 0.0430(15) 0.0813(8) -0.0047(10) 0.0708(5) -0.0052(10)
C18 0.1119(10) 0.0354(14) 0.1015(9) -0.0145(10) 0.0940(5) -0.0091(10)
C19 0.0988(10) 0.0316(14) 0.0986(10) 0.0023(10) 0.0843(6) 0.0014(10)
C20 0.0652(9) 0.0433(15) 0.0865(10) 0.0111(11) 0.0602(6) 0.0137(10)
C21 0.0474(8) 0.0518(16) 0.0584(8) 0.0000(10) 0.0410(5) 0.0079(9)
C22 0.1067(14) 0.0361(15) 0.0919(12) -0.0081(11) 0.0753(8) 0.0048(12)
C23 0.0924(11) 0.0424(16) 0.1208(14) 0.0080(13) 0.0862(7) 0.0040(12)
C24 0.0843(15) 0.0488(18) 0.1098(18) -0.0089(15) 0.0636(10) 0.0135(13)
C25 0.0792(15) 0.0485(18) 0.0871(15) 0.0085(14) 0.0532(10) 0.0029(14)
C26 0.0923(13) 0.0440(17) 0.1022(13) 0.0015(13) 0.0745(8) 0.0020(13)
C27 0.0693(11) 0.0438(15) 0.0693(11) 0.0180(11) 0.0490(7) 0.0146(11)
O100 0.1740(19) 0.111(2) 0.0778(11) -0.0148(14) 0.0763(10) -0.0585(17)
O101 0.1383(18) 0.172(3) 0.0753(16) -0.0062(17) 0.0388(12) -0.0995(15)
O102 0.129(3) 0.121(2) 0.229(3) 0.1140(17) 0.044(2) -0.0177(18)
O103 0.1143(10) 0.0650(14) 0.0859(8) -0.0192(9) 0.0776(5) -0.0051(10)
O104 0.164(3) 0.185(4) 0.0953(18) -0.018(3) 0.0707(16) -0.042(3)
O105 0.1064(13) 0.0769(19) 0.1526(17) -0.0081(16) 0.0905(9) -0.0156(13)
O106 0.1716(15) 0.176(3) 0.194(2) 0.102(2) 0.1420(11) 0.1251(15)
O107 0.0427(16) 0.098(4) 0.0624(18) -0.015(2) 0.0284(11) -0.002(2)
O108 0.2402(17) 0.110(3) 0.1753(13) -0.0435(16) 0.1765(9) -0.0422(18)
O109 0.0711(19) 0.077(3) 0.112(2) 0.008(3) 0.0619(14) 0.000(2)
O110 0.067(3) 0.102(3) 0.110(2) 0.0926(17) 0.021(2) 0.011(2)
O111 0.084(3) 0.286(9) 0.148(4) -0.047(5) 0.060(2) 0.056(4)
O112 0.096(2) 0.204(8) 0.110(2) 0.005(4) 0.0839(12) 0.029(3)
O113 0.0938(18) 0.049(2) 0.0840(16) 0.0068(18) 0.0653(11) 0.0107(18)

loop_
_atom_type_symbol
_atom_type_description
_atom_type_scat_dispersion_real
_atom_type_scat_dispersion_imag
_atom_type_scat_source
C C 0.0181 0.0091 'International Tables Vol C Tables 4.2.6.8 and 6.1.1.4'
H H 0.0000 0.0000 'International Tables Vol C Tables 4.2.6.8 and 6.1.1.4'
N N 0.0311 0.0180 'International Tables Vol C Tables 4.2.6.8 and 6.1.1.4'
O O 0.0492 0.0322 'International Tables Vol C Tables 4.2.6.8 and 6.1.1.4'
F F 0.0727 0.0534 'International Tables Vol C Tables 4.2.6.8 and 6.1.1.4'
Zn Zn -1.5491 0.6778 'International Tables Vol C Tables 4.2.6.8 and 6.1.1.4'

loop_
_geom_angle_atom_site_label_1
_geom_angle_atom_site_label_2
_geom_angle_atom_site_label_3
_geom_angle
_geom_angle_site_symmetry_1
_geom_angle_site_symmetry_3
O1' Zn1 O3 111.0(2) . .
O1' Zn1 O5 98.69(18) . .
O3 Zn1 O5 104.14(11) . .
O3 Zn1 O1 112.99(19) . .
O5 Zn1 O1 98.4(2) . .
O1' Zn1 N3 99.3(2) . 2_554
O3 Zn1 N3 131.47(10) . 2_554
O5 Zn1 N3 107.76(11) . 2_554
O1 Zn1 N3 97.5(2) . 2_554
O9 Zn2 O6 105.41(7) . .
O9 Zn2 O7 159.24(5) . .
O6 Zn2 O7 95.30(7) . .
O9 Zn2 N6 93.53(9) . 2_554
O6 Zn2 N6 87.08(8) . 2_554
O7 Zn2 N6 88.93(9) . 2_554
O9 Zn2 N1 86.98(9) . .
O6 Zn2 N1 92.18(7) . .
O7 Zn2 N1 90.80(9) . .
N6 Zn2 N1 179.19(7) 2_554 .
O9 Zn2 O8 101.41(6) . .
O6 Zn2 O8 151.59(7) . .
O7 Zn2 O8 58.50(7) . .
N6 Zn2 O8 82.03(7) 2_554 .
N1 Zn2 O8 98.48(7) . .
O9 Zn2 C115 131.34(7) . .
O6 Zn2 C115 122.69(8) . .
O7 Zn2 C115 28.71(7) . .
N6 Zn2 C115 82.73(9) 2_554 .
N1 Zn2 C115 97.40(9) . .
O8 Zn2 C115 29.94(7) . .
O11 Zn3 N9 90.10(9) . 2_554
O11 Zn3 O10 178.59(7) . .
N9 Zn3 O10 89.83(9) 2_554 .
O11 Zn3 N4 91.45(9) . .
N9 Zn3 N4 178.34(9) 2_554 .
O10 Zn3 N4 88.61(8) . .
O11 Zn3 O13 89.91(7) . .
N9 Zn3 O13 86.58(8) 2_554 .
O10 Zn3 O13 88.68(7) . .
N4 Zn3 O13 92.83(8) . .
O11 Zn3 O8 89.71(7) . .
N9 Zn3 O8 93.96(8) 2_554 .
O10 Zn3 O8 91.70(7) . .
N4 Zn3 O8 86.64(8) . .
O13 Zn3 O8 179.34(9) . .
O12 Zn4 O16 108.12(7) . .
O12 Zn4 O14 157.11(5) . .
O16 Zn4 O14 94.72(7) . .
O12 Zn4 N7 94.46(9) . .
O16 Zn4 N7 89.01(8) . .
O14 Zn4 N7 87.30(9) . .
O12 Zn4 N12 88.62(9) . 2_554
O16 Zn4 N12 91.05(8) . 2_554
O14 Zn4 N12 89.45(9) . 2_554
N7 Zn4 N12 176.75(9) . 2_554
O12 Zn4 O13 98.79(6) . .
O16 Zn4 O13 152.24(8) . .
O14 Zn4 O13 58.80(6) . .
N7 Zn4 O13 82.07(7) . .
N12 Zn4 O13 96.42(7) 2_554 .
O12 Zn4 C121 128.34(7) . .
O16 Zn4 C121 123.10(8) . .
O14 Zn4 C121 29.50(7) . .
N7 Zn4 C121 80.98(9) . .
N12 Zn4 C121 96.27(9) 2_554 .
O13 Zn4 C121 29.56(7) . .
C28 N4 C32 116.6(3) . .
C28 N4 Zn3 123.6(2) . .
C32 N4 Zn3 119.75(17) . .
C33 N5 C37 118.8(2) . .
C38 N6 C42 116.4(3) . .
C38 N6 Zn2 120.12(19) . 2
C42 N6 Zn2 122.5(2) . 2
C55 N7 C59 116.1(3) . .
C55 N7 Zn4 125.8(2) . .
C59 N7 Zn4 117.94(18) . .
C64 N8 C60 119.7(2) . .
C65 N9 C69 116.3(3) . .
C65 N9 Zn3 120.92(18) . 2
C69 N9 Zn3 122.2(2) . 2
N4 C28 C29 125.7(3) . .
N4 C28 H28A 117.1 . .
C29 C28 H28A 117.1 . .
C28 C29 C30 118.2(2) . .
C28 C29 H29A 120.9 . .
C30 C29 H29A 120.9 . .
C31 C30 C29 116.6(3) . .
C31 C30 C33 119.7(3) . .
C29 C30 C33 123.7(2) . .
C30 C31 C32 119.4(3) . .
C30 C31 H31A 120.3 . .
C32 C31 H31A 120.3 . .
N4 C32 C31 123.4(2) . .
N4 C32 H32A 118.3 . .
C31 C32 H32A 118.3 . .
N5 C33 C34 122.8(3) . .
N5 C33 C30 116.1(2) . .
C34 C33 C30 121.0(3) . .
C35 C34 C33 118.4(3) . .
C35 C34 H34A 120.8 . .
C33 C34 H34A 120.8 . .
C34 C35 C36 118.2(2) . .
C34 C35 C43 120.1(3) . .
C36 C35 C43 121.6(3) . .
C37 C36 C35 119.1(3) . .
C37 C36 H36A 120.5 . .
C35 C36 H36A 120.5 . .
N5 C37 C36 122.4(3) . .
N5 C37 C40 115.1(2) . .
C36 C37 C40 122.5(3) . .
N6 C38 C39 126.1(3) . .
N6 C38 H38A 116.9 . .
C39 C38 H38A 116.9 . .
C38 C39 C40 118.5(3) . .
C38 C39 H39A 120.7 . .
C40 C39 H39A 120.7 . .
C41 C40 C39 117.7(3) . .
C41 C40 C37 122.7(2) . .
C39 C40 C37 119.5(3) . .
C40 C41 C42 120.3(2) . .
C40 C41 H41A 119.9 . .
C42 C41 H41A 119.9 . .
N6 C42 C41 120.9(3) . .
N6 C42 H42A 119.6 . .
C41 C42 H42A 119.6 . .
C48 C43 C44 118.8(3) . .
C48 C43 C35 120.6(2) . .
C44 C43 C35 120.5(2) . .
C45 C44 C43 121.6(3) . .
C45 C44 H44A 119.2 . .
C43 C44 H44A 119.2 . .
C44 C45 C46 118.3(3) . .
C44 C45 H45A 120.8 . .
C46 C45 H45A 120.8 . .
C47 C46 C45 120.9(3) . .
C47 C46 C49 119.0(3) . .
C45 C46 C49 119.9(2) . .
C46 C47 C48 120.2(3) . .
C46 C47 H47A 119.9 . .
C48 C47 H47A 119.9 . .
C43 C48 C47 120.0(3) . .
C43 C48 H48A 120.0 . .
C47 C48 H48A 120.0 . .
C54 C49 C50 115.1(3) . .
C54 C49 C46 125.6(4) . .
C50 C49 C46 119.0(4) . .
C51 C50 F6 114.1(4) . .
C51 C50 C49 123.9(4) . .
F6 C50 C49 121.9(3) . .
F7 C51 C50 126.7(5) . .
F7 C51 C52 115.2(3) . .
C50 C51 C52 118.1(5) . .
C51 C52 F8 122.5(5) . .
C51 C52 C53 120.0(4) . .
F8 C52 C53 117.4(5) . .
C52 C53 C54 119.8(5) . .
C52 C53 F9 123.4(4) . .
C54 C53 F9 116.7(5) . .
C49 C54 C53 123.0(4) . .
C49 C54 F10 118.7(3) . .
C53 C54 F10 118.0(4) . .
N7 C55 C56 125.6(3) . .
N7 C55 H55A 117.2 . .
C56 C55 H55A 117.2 . .
C55 C56 C57 120.0(3) . .
C55 C56 H56A 120.0 . .
C57 C56 H56A 120.0 . .
C58 C57 C56 114.9(3) . .
C58 C57 C60 120.0(3) . .
C56 C57 C60 125.0(2) . .
C57 C58 C59 122.3(3) . .
C57 C58 H58A 118.8 . .
C59 C58 H58A 118.8 . .
N7 C59 C58 120.9(3) . .
N7 C59 H59A 119.6 . .
C58 C59 H59A 119.6 . .
N8 C60 C61 120.8(3) . .
N8 C60 C57 116.9(2) . .
C61 C60 C57 122.3(3) . .
C62 C61 C60 119.5(3) . .
C62 C61 H61A 120.3 . .
C60 C61 H61A 120.3 . .
C61 C62 C63 118.7(2) . .
C61 C62 C70 121.3(3) . .
C63 C62 C70 119.8(3) . .
C62 C63 C64 119.6(3) . .
C62 C63 H63A 120.2 . .
C64 C63 H63A 120.2 . .
N8 C64 C63 121.7(3) . .
N8 C64 C67 116.9(2) . .
C63 C64 C67 121.3(3) . .
N9 C65 C66 124.6(3) . .
N9 C65 H65A 117.7 . .
C66 C65 H65A 117.7 . .
C65 C66 C67 119.0(3) . .
C65 C66 H66A 120.5 . .
C67 C66 H66A 120.5 . .
C68 C67 C66 117.8(3) . .
C68 C67 C64 123.1(2) . .
C66 C67 C64 119.1(3) . .
C67 C68 C69 120.6(2) . .
C67 C68 H68A 119.7 . .
C69 C68 H68A 119.7 . .
C68 C69 N9 121.5(3) . .
C68 C69 H69A 119.2 . .
N9 C69 H69A 119.2 . .
C75 C70 C71 120.8(2) . .
C75 C70 C62 120.1(3) . .
C71 C70 C62 119.2(3) . .
C72 C71 C70 119.7(3) . .
C72 C71 H71A 120.2 . .
C70 C71 H71A 120.2 . .
C71 C72 C73 120.8(3) . .
C71 C72 H72A 119.6 . .
C73 C72 H72A 119.6 . .
C74 C73 C72 117.5(3) . .
C74 C73 C76 120.3(3) . .
C72 C73 C76 122.2(3) . .
C73 C74 C75 122.2(3) . .
C73 C74 H74A 118.9 . .
C75 C74 H74A 118.9 . .
C70 C75 C74 119.0(3) . .
C70 C75 H75A 120.5 . .
C74 C75 H75A 120.5 . .
C81 C76 C77 117.8(3) . .
C81 C76 C73 123.0(4) . .
C77 C76 C73 119.2(4) . .
F11 C77 C78 117.0(4) . .
F11 C77 C76 123.4(3) . .
C78 C77 C76 119.6(4) . .
F12 C78 C79 120.0(3) . .
F12 C78 C77 118.9(4) . .
C79 C78 C77 121.0(4) . .
F13 C79 C78 120.8(4) . .
F13 C79 C80 119.0(4) . .
C78 C79 C80 120.2(3) . .
F14 C80 C79 123.3(3) . .
F14 C80 C81 117.8(4) . .
C79 C80 C81 118.9(4) . .
F15 C81 C76 121.0(3) . .
F15 C81 C80 116.6(4) . .
C76 C81 C80 122.3(4) . .
C109 O1 Zn1 125.7(4) . .
O2 C109 O1 116.1(7) . .
O2 C109 C110 117.3(6) . .
O1 C109 C110 126.5(4) . .
C109 C110 H11Z 109.5 . .
C109 C110 H11Y 109.5 . .
H11Z C110 H11Y 109.5 . .
C109 C110 H11X 109.5 . .
H11Z C110 H11X 109.5 . .
H11Y C110 H11X 109.5 . .
C10' O1' Zn1 164.6(6) . .
O2' C10' O1' 143.4(7) . .
O2' C10' C11' 124.3(5) . .
O1' C10' C11' 92.0(5) . .
C10' C11' H11W 109.5 . .
C10' C11' H11V 109.5 . .
H11W C11' H11V 109.5 . .
C10' C11' H11U 109.5 . .
H11W C11' H11U 109.5 . .
H11V C11' H11U 109.5 . .
C111 O3 Zn1 108.1(3) . .
O3 C111 O4 121.8(3) . .
O3 C111 C112 118.9(3) . .
O4 C111 C112 119.1(3) . .
C111 C112 H11T 109.5 . .
C111 C112 H11S 109.5 . .
H11T C112 H11S 109.5 . .
C111 C112 H11R 109.5 . .
H11T C112 H11R 109.5 . .
H11S C112 H11R 109.5 . .
C113 O5 Zn1 107.58(18) . .
C113 O6 Zn2 138.74(18) . .
O6 C113 O5 119.5(3) . .
O6 C113 C114 122.4(2) . .
O5 C113 C114 118.0(3) . .
C113 C114 H11G 109.5 . .
C113 C114 H11H 109.5 . .
H11G C114 H11H 109.5 . .
C113 C114 H11I 109.5 . .
H11G C114 H11I 109.5 . .
H11H C114 H11I 109.5 . .
C115 O7 Zn2 94.53(18) . .
C115 O8 Zn3 151.44(14) . .
C115 O8 Zn2 87.15(11) . .
Zn3 O8 Zn2 121.39(9) . .
O7 C115 O8 119.2(2) . .
O7 C115 C116 121.2(3) . .
O8 C115 C116 119.3(2) . .
O7 C115 Zn2 56.76(14) . .
O8 C115 Zn2 62.91(12) . .
C116 C115 Zn2 167.7(2) . .
C115 C116 H11J 109.5 . .
C115 C116 H11K 109.5 . .
H11J C116 H11K 109.5 . .
C115 C116 H11L 109.5 . .
H11J C116 H11L 109.5 . .
H11K C116 H11L 109.5 . .
C117 O9 Zn2 130.75(16) . .
C117 O10 Zn3 142.2(2) . .
O9 C117 O10 128.7(2) . .
O9 C117 C118 118.4(2) . .
O10 C117 C118 113.0(2) . .
C117 C118 H11M 109.5 . .
C117 C118 H11N 109.5 . .
H11M C118 H11N 109.5 . .
C117 C118 H11O 109.5 . .
H11M C118 H11O 109.5 . .
H11N C118 H11O 109.5 . .
C119 O11 Zn3 146.8(2) . .
C119 O12 Zn4 131.63(16) . .
O11 C119 O12 124.1(3) . .
O11 C119 C120 120.5(2) . .
O12 C119 C120 115.4(2) . .
C119 C120 H12Z 109.5 . .
C119 C120 H12Y 109.5 . .
H12Z C120 H12Y 109.5 . .
C119 C120 H12X 109.5 . .
H12Z C120 H12X 109.5 . .
H12Y C120 H12X 109.5 . .
C121 O13 Zn3 149.01(14) . .
C121 O13 Zn4 87.84(11) . .
Zn3 O13 Zn4 123.12(9) . .
C121 O14 Zn4 95.16(17) . .
O13 C121 O14 117.2(2) . .
O13 C121 C122 124.2(2) . .
O14 C121 C122 118.7(2) . .
O13 C121 Zn4 62.60(12) . .
O14 C121 Zn4 55.34(13) . .
C122 C121 Zn4 169.65(16) . .
C121 C122 H12D 109.5 . .
C121 C122 H12E 109.5 . .
H12D C122 H12E 109.5 . .
C121 C122 H12F 109.5 . .
H12D C122 H12F 109.5 . .
H12E C122 H12F 109.5 . .
O17' Zn5 O19 112.68(17) . .
O17' Zn5 O15 132.13(17) . .
O19 Zn5 O15 102.06(13) . .
O19 Zn5 O17 120.17(14) . .
O15 Zn5 O17 113.36(16) . .
O17' Zn5 N10 105.31(19) . .
O19 Zn5 N10 95.55(12) . .
O15 Zn5 N10 102.88(11) . .
O17 Zn5 N10 119.64(14) . .
O17' Zn5 C12' 28.3(2) . .
O19 Zn5 C12' 111.47(17) . .
O15 Zn5 C12' 108.68(16) . .
N10 Zn5 C12' 132.13(15) . .
C123 O15 Zn5 111.05(18) . .
C123 O16 Zn4 138.58(19) . .
O16 C123 O15 123.5(3) . .
O16 C123 C124 119.1(2) . .
O15 C123 C124 117.3(2) . .
C123 C124 H12G 109.5 . .
C123 C124 H12H 109.5 . .
H12G C124 H12H 109.5 . .
C123 C124 H12I 109.5 . .
H12G C124 H12I 109.5 . .
H12H C124 H12I 109.5 . .
C127 O17 Zn5 120.8(4) . .
O17 C127 O18 139.4(9) . .
O17 C127 C128 107.3(5) . .
O18 C127 C128 110.7(8) . .
C127 C128 H12J 109.5 . .
C127 C128 H12K 109.5 . .
H12J C128 H12K 109.5 . .
C127 C128 H12L 109.5 . .
H12J C128 H12L 109.5 . .
H12K C128 H12L 109.5 . .
C12' O17' Zn5 104.1(5) . .
O17' C12' O18' 122.0(7) . .
O17' C12' C13' 93.2(5) . .
O18' C12' C13' 144.4(7) . .
O17' C12' Zn5 47.6(4) . .
O18' C12' Zn5 75.5(5) . .
C13' C12' Zn5 137.2(5) . .
C12' C13' H13A 109.5 . .
C12' C13' H13B 109.5 . .
H13A C13' H13B 109.5 . .
C12' C13' H13C 109.5 . .
H13A C13' H13C 109.5 . .
H13B C13' H13C 109.5 . .
C125 O19 Zn5 135.3(3) . .
O19 C125 O20 119.9(6) . .
O19 C125 C126 122.9(4) . .
O20 C125 C126 117.0(6) . .
C125 C126 H12M 109.5 . .
C125 C126 H12N 109.5 . .
H12M C126 H12N 109.5 . .
C125 C126 H12O 109.5 . .
H12M C126 H12O 109.5 . .
H12N C126 H12O 109.5 . .
C92 N12 C96 114.2(3) . .
C92 N12 Zn4 122.10(18) . 2
C96 N12 Zn4 123.0(2) . 2
C91 N11 C87 119.4(2) . .
C86 N10 C82 115.7(3) . .
C86 N10 Zn5 121.89(19) . .
C82 N10 Zn5 121.9(2) . .
N12 C96 C95 123.8(3) . .
N12 C96 H96A 118.1 . .
C95 C96 H96A 118.1 . .
C96 C95 C94 119.5(3) . .
C96 C95 H95A 120.2 . .
C94 C95 H95A 120.2 . .
C93 C94 C95 116.9(3) . .
C93 C94 C91 121.6(3) . .
C95 C94 C91 121.3(2) . .
C92 C93 C94 118.9(4) . .
C92 C93 H93A 120.6 . .
C94 C93 H93A 120.6 . .
N12 C92 C93 126.5(3) . .
N12 C92 H92A 116.7 . .
C93 C92 H92A 116.7 . .
N11 C91 C90 123.2(3) . .
N11 C91 C94 114.2(2) . .
C90 C91 C94 122.6(3) . .
C91 C90 C89 120.1(3) . .
C91 C90 H90A 120.0 . .
C89 C90 H90A 119.9 . .
C90 C89 C88 118.0(3) . .
C90 C89 C97 123.2(3) . .
C88 C89 C97 118.8(3) . .
C89 C88 C87 118.3(3) . .
C89 C88 H88A 120.9 . .
C87 C88 H88A 120.9 . .
N11 C87 C88 120.8(3) . .
N11 C87 C84 118.1(2) . .
C88 C87 C84 121.0(3) . .
N10 C86 C85 124.8(3) . .
N10 C86 H86A 117.6 . .
C85 C86 H86A 117.6 . .
C84 C85 C86 117.4(3) . .
C84 C85 H85A 121.3 . .
C86 C85 H85A 121.3 . .
C83 C84 C85 119.7(3) . .
C83 C84 C87 122.1(3) . .
C85 C84 C87 118.1(3) . .
C84 C83 C82 120.1(3) . .
C84 C83 H83A 120.0 . .
C82 C83 H83A 120.0 . .
N10 C82 C83 122.3(3) . .
N10 C82 H82A 118.9 . .
C83 C82 H82A 118.9 . .
C98 C97 C102 119.3(3) . .
C98 C97 C89 121.0(3) . .
C102 C97 C89 119.7(3) . .
C97 C98 C99 119.6(3) . .
C97 C98 H98A 120.2 . .
C99 C98 H98A 120.2 . .
C100 C99 C98 122.7(3) . .
C100 C99 H99A 118.7 . .
C98 C99 H99A 118.7 . .
C99 C100 C101 118.3(3) . .
C99 C100 C103 122.6(3) . .
C101 C100 C103 118.9(3) . .
C102 C101 C100 121.6(3) . .
C102 C101 H10A 119.2 . .
C100 C101 H10A 119.2 . .
C101 C102 C97 118.5(3) . .
C101 C102 H10B 120.8 . .
C97 C102 H10B 120.8 . .
C104 C103 C108 113.7(3) . .
C104 C103 C100 123.9(4) . .
C108 C103 C100 122.3(4) . .
F16 C104 C105 118.1(4) . .
F16 C104 C103 117.9(3) . .
C105 C104 C103 123.7(4) . .
C104 C105 F17 120.1(4) . .
C104 C105 C106 121.7(4) . .
F17 C105 C106 118.0(3) . .
F18 C106 C107 121.0(4) . .
F18 C106 C105 121.2(4) . .
C107 C106 C105 117.7(3) . .
C106 C107 C108 121.7(4) . .
C106 C107 F19 119.7(3) . .
C108 C107 F19 118.5(4) . .
F20 C108 C107 118.5(4) . .
F20 C108 C103 120.1(3) . .
C107 C108 C103 121.3(4) . .
C15 N3 C11 119.8(3) . .
C15 N3 Zn1 120.7(2) . 2
C11 N3 Zn1 119.4(2) . 2
C10 N2 C6 116.2(2) . .
C1 N1 C5 117.4(3) . .
C1 N1 Zn2 124.8(2) . .
C5 N1 Zn2 117.6(2) . .
N3 C15 C14 122.7(3) . .
N3 C15 H15A 118.7 . .
C14 C15 H15A 118.7 . .
C15 C14 C13 120.2(3) . .
C15 C14 H14A 119.9 . .
C13 C14 H14A 119.9 . .
C14 C13 C12 114.9(3) . .
C14 C13 C10 124.4(3) . .
C12 C13 C10 120.7(3) . .
C11 C12 C13 120.2(3) . .
C11 C12 H12A 119.9 . .
C13 C12 H12A 119.9 . .
C12 C11 N3 122.1(3) . .
C12 C11 H11A 119.0 . .
N3 C11 H11A 119.0 . .
C9 C10 N2 124.0(3) . .
C9 C10 C13 121.0(3) . .
N2 C10 C13 114.9(2) . .
C10 C9 C8 121.5(3) . .
C10 C9 H9A 119.3 . .
C8 C9 H9A 119.3 . .
C7 C8 C9 116.0(3) . .
C7 C8 C16 122.4(3) . .
C9 C8 C16 121.5(3) . .
C8 C7 C6 119.5(3) . .
C8 C7 H7A 120.2 . .
C6 C7 H7A 120.2 . .
N2 C6 C7 122.6(3) . .
N2 C6 C3 116.6(2) . .
C7 C6 C3 120.6(3) . .
N1 C5 C4 122.3(3) . .
N1 C5 H5A 118.8 . .
C4 C5 H5A 118.8 . .
C5 C4 C3 118.7(3) . .
C5 C4 H4A 120.7 . .
C3 C4 H4A 120.7 . .
C2 C3 C4 116.7(3) . .
C2 C3 C6 124.0(3) . .
C4 C3 C6 119.3(3) . .
C3 C2 C1 120.4(3) . .
C3 C2 H2A 119.8 . .
C1 C2 H2A 119.8 . .
N1 C1 C2 124.5(3) . .
N1 C1 H1A 117.8 . .
C2 C1 H1A 117.8 . .
C17 C16 C21 117.5(3) . .
C17 C16 C8 120.3(3) . .
C21 C16 C8 122.2(3) . .
C16 C17 C18 123.2(3) . .
C16 C17 H17A 118.4 . .
C18 C17 H17A 118.4 . .
C19 C18 C17 118.8(3) . .
C19 C18 H18A 120.6 . .
C17 C18 H18A 120.6 . .
C18 C19 C20 119.0(3) . .
C18 C19 C22 119.0(3) . .
C20 C19 C22 121.7(3) . .
C21 C20 C19 120.1(3) . .
C21 C20 H20A 120.0 . .
C19 C20 H20A 120.0 . .
C20 C21 C16 121.2(3) . .
C20 C21 H21A 119.4 . .
C16 C21 H21A 119.4 . .
C23 C22 C27 116.7(3) . .
C23 C22 C19 122.9(4) . .
C27 C22 C19 120.3(4) . .
C22 C23 F1 121.1(3) . .
C22 C23 C24 123.8(4) . .
F1 C23 C24 115.0(4) . .
F2 C24 C25 119.3(3) . .
F2 C24 C23 121.4(4) . .
C25 C24 C23 119.2(5) . .
F3 C25 C26 121.5(5) . .
F3 C25 C24 121.1(5) . .
C26 C25 C24 117.2(4) . .
C27 C26 C25 121.8(4) . .
C27 C26 F4 118.8(4) . .
C25 C26 F4 119.4(3) . .
C26 C27 F5 118.2(4) . .
C26 C27 C22 121.0(4) . .
F5 C27 C22 120.8(3) . .

loop_
_geom_bond_atom_site_label_1
_geom_bond_atom_site_label_2
_geom_bond_distance
_geom_bond_site_symmetry_2
Zn1 O1' 1.878(3) .
Zn1 O3 2.007(3) .
Zn1 O5 2.008(2) .
Zn1 O1 2.062(4) .
Zn1 N3 2.079(3) 2_554
Zn2 O9 1.990(2) .
Zn2 O6 2.0450(13) .
Zn2 O7 2.123(2) .
Zn2 N6 2.224(3) 2_554
Zn2 N1 2.232(3) .
Zn2 O8 2.2560(14) .
Zn2 C115 2.531(3) .
Zn3 O11 2.0939(19) .
Zn3 N9 2.100(3) 2_554
Zn3 O10 2.1133(19) .
Zn3 N4 2.122(3) .
Zn3 O13 2.1280(17) .
Zn3 O8 2.1288(17) .
Zn4 O12 2.019(2) .
Zn4 O16 2.0305(14) .
Zn4 O14 2.128(2) .
Zn4 N7 2.181(2) .
Zn4 N12 2.202(3) 2_554
Zn4 O13 2.2889(14) .
Zn4 C121 2.576(2) .
N4 C28 1.275(3) .
N4 C32 1.352(4) .
N5 C33 1.316(4) .
N5 C37 1.338(4) .
N6 C38 1.317(5) .
N6 C42 1.373(3) .
N6 Zn2 2.224(3) 2
N7 C55 1.299(4) .
N7 C59 1.369(4) .
N8 C64 1.338(4) .
N8 C60 1.341(4) .
N9 C65 1.336(4) .
N9 C69 1.398(3) .
N9 Zn3 2.100(3) 2
F6 C50 1.346(5) .
F7 C51 1.321(6) .
F8 C52 1.359(4) .
F9 C53 1.395(7) .
F10 C54 1.409(5) .
F11 C77 1.285(5) .
F12 C78 1.352(5) .
F13 C79 1.330(4) .
F14 C80 1.339(5) .
F15 C81 1.327(5) .
C28 C29 1.386(4) .
C28 H28A 0.9500 .
C29 C30 1.423(5) .
C29 H29A 0.9500 .
C30 C31 1.369(4) .
C30 C33 1.491(4) .
C31 C32 1.396(4) .
C31 H31A 0.9500 .
C32 H32A 0.9500 .
C33 C34 1.395(3) .
C34 C35 1.390(4) .
C34 H34A 0.9500 .
C35 C36 1.392(4) .
C35 C43 1.509(4) .
C36 C37 1.377(4) .
C36 H36A 0.9500 .
C37 C40 1.523(4) .
C38 C39 1.337(5) .
C38 H38A 0.9500 .
C39 C40 1.392(4) .
C39 H39A 0.9500 .
C40 C41 1.373(4) .
C41 C42 1.386(4) .
C41 H41A 0.9500 .
C42 H42A 0.9500 .
C43 C48 1.365(4) .
C43 C44 1.410(4) .
C44 C45 1.359(4) .
C44 H44A 0.9500 .
C45 C46 1.393(4) .
C45 H45A 0.9500 .
C46 C47 1.366(4) .
C46 C49 1.528(4) .
C47 C48 1.391(4) .
C47 H47A 0.9500 .
C48 H48A 0.9500 .
C49 C54 1.327(6) .
C49 C50 1.399(6) .
C50 C51 1.346(5) .
C51 C52 1.351(8) .
C52 C53 1.361(8) .
C53 C54 1.364(5) .
C55 C56 1.370(4) .
C55 H55A 0.9500 .
C56 C57 1.400(4) .
C56 H56A 0.9500 .
C57 C58 1.362(4) .
C57 C60 1.458(4) .
C58 C59 1.399(5) .
C58 H58A 0.9500 .
C59 H59A 0.9500 .
C60 C61 1.431(3) .
C61 C62 1.372(4) .
C61 H61A 0.9500 .
C62 C63 1.384(4) .
C62 C70 1.485(4) .
C63 C64 1.406(4) .
C63 H63A 0.9500 .
C64 C67 1.495(4) .
C65 C66 1.344(5) .
C65 H65A 0.9500 .
C66 C67 1.421(4) .
C66 H66A 0.9500 .
C67 C68 1.361(4) .
C68 C69 1.372(4) .
C68 H68A 0.9500 .
C69 H69A 0.9500 .
C70 C75 1.376(4) .
C70 C71 1.402(4) .
C71 C72 1.399(4) .
C71 H71A 0.9500 .
C72 C73 1.412(4) .
C72 H72A 0.9500 .
C73 C74 1.397(4) .
C73 C76 1.477(4) .
C74 C75 1.404(4) .
C74 H74A 0.9500 .
C75 H75A 0.9500 .
C76 C81 1.366(6) .
C76 C77 1.430(6) .
C77 C78 1.409(4) .
C78 C79 1.360(6) .
C79 C80 1.395(6) .
C80 C81 1.412(4) .
O1 C109 1.242(8) .
O2 C109 1.227(6) .
C109 C110 1.567(9) .
C110 H11Z 0.9800 .
C110 H11Y 0.9800 .
C110 H11X 0.9800 .
O1' C10' 1.232(5) .
O2' C10' 1.217(4) .
C10' C11' 1.530(10) .
C11' H11W 0.9800 .
C11' H11V 0.9800 .
C11' H11U 0.9800 .
O3 C111 1.238(4) .
O4 C111 1.245(5) .
C111 C112 1.511(5) .
C112 H11T 0.9800 .
C112 H11S 0.9800 .
C112 H11R 0.9800 .
O5 C113 1.285(3) .
O6 C113 1.257(3) .
C113 C114 1.454(5) .
C114 H11G 0.9800 .
C114 H11H 0.9800 .
C114 H11I 0.9800 .
O7 C115 1.220(2) .
O8 C115 1.265(3) .
C115 C116 1.496(4) .
C116 H11J 0.9800 .
C116 H11K 0.9800 .
C116 H11L 0.9800 .
O9 C117 1.225(3) .
O10 C117 1.262(3) .
C117 C118 1.556(4) .
C118 H11M 0.9800 .
C118 H11N 0.9800 .
C118 H11O 0.9800 .
O11 C119 1.217(3) .
O12 C119 1.290(3) .
C119 C120 1.471(4) .
C120 H12Z 0.9800 .
C120 H12Y 0.9800 .
C120 H12X 0.9800 .
O13 C121 1.272(3) .
O14 C121 1.274(3) .
C121 C122 1.497(4) .
C122 H12D 0.9800 .
C122 H12E 0.9800 .
C122 H12F 0.9800 .
Zn5 O17' 1.915(5) .
Zn5 O19 1.9538(19) .
Zn5 O15 1.981(2) .
Zn5 O17 1.996(4) .
Zn5 N10 2.048(3) .
Zn5 C12' 2.515(8) .
O15 C123 1.243(3) .
O16 C123 1.233(3) .
C123 C124 1.577(5) .
C124 H12G 0.9800 .
C124 H12H 0.9800 .
C124 H12I 0.9800 .
O18 C127 1.284(9) .
O17 C127 1.190(8) .
C127 C128 1.516(9) .
C128 H12J 0.9800 .
C128 H12K 0.9800 .
C128 H12L 0.9800 .
O18' C12' 1.301(8) .
O17' C12' 1.228(9) .
C12' C13' 1.699(8) .
C13' H13A 0.9800 .
C13' H13B 0.9800 .
C13' H13C 0.9800 .
O19 C125 1.222(8) .
O20 C125 1.327(5) .
C125 C126 1.509(11) .
C126 H12M 0.9800 .
C126 H12N 0.9800 .
C126 H12O 0.9800 .
N12 C92 1.311(5) .
N12 C96 1.337(4) .
N12 Zn4 2.202(3) 2
N11 C91 1.321(4) .
N11 C87 1.363(4) .
N10 C86 1.319(5) .
N10 C82 1.368(4) .
F16 C104 1.319(5) .
F17 C105 1.365(5) .
F18 C106 1.343(4) .
F19 C107 1.367(5) .
F20 C108 1.330(5) .
C96 C95 1.370(5) .
C96 H96A 0.9500 .
C95 C94 1.379(5) .
C95 H95A 0.9500 .
C94 C93 1.360(4) .
C94 C91 1.507(4) .
C93 C92 1.355(6) .
C93 H93A 0.9500 .
C92 H92A 0.9500 .
C91 C90 1.382(4) .
C90 C89 1.400(5) .
C90 H90A 0.9500 .
C89 C88 1.404(5) .
C89 C97 1.482(4) .
C88 C87 1.446(4) .
C88 H88A 0.9500 .
C87 C84 1.496(4) .
C86 C85 1.415(5) .
C86 H86A 0.9500 .
C85 C84 1.361(4) .
C85 H85A 0.9500 .
C84 C83 1.349(5) .
C83 C82 1.390(5) .
C83 H83A 0.9500 .
C82 H82A 0.9500 .
C97 C98 1.383(5) .
C97 C102 1.404(5) .
C98 C99 1.404(4) .
C98 H98A 0.9500 .
C99 C100 1.291(5) .
C99 H99A 0.9500 .
C100 C101 1.436(5) .
C100 C103 1.473(5) .
C101 C102 1.363(5) .
C101 H10A 0.9500 .
C102 H10B 0.9500 .
C103 C104 1.364(5) .
C103 C108 1.456(6) .
C104 C105 1.355(5) .
C105 C106 1.373(6) .
C106 C107 1.354(6) .
C107 C108 1.364(5) .
N3 C15 1.291(4) .
N3 C11 1.368(4) .
N3 Zn1 2.079(3) 2
N2 C10 1.350(4) .
N2 C6 1.363(4) .
N1 C1 1.313(3) .
N1 C5 1.329(5) .
F1 C23 1.379(5) .
F2 C24 1.326(6) .
F3 C25 1.309(4) .
F4 C26 1.374(6) .
F5 C27 1.377(5) .
C15 C14 1.366(5) .
C15 H15A 0.9500 .
C14 C13 1.410(5) .
C14 H14A 0.9500 .
C13 C12 1.452(4) .
C13 C10 1.480(4) .
C12 C11 1.317(5) .
C12 H12A 0.9500 .
C11 H11A 0.9500 .
C10 C9 1.322(4) .
C9 C8 1.411(4) .
C9 H9A 0.9500 .
C8 C7 1.389(4) .
C8 C16 1.487(4) .
C7 C6 1.395(4) .
C7 H7A 0.9500 .
C6 C3 1.487(5) .
C5 C4 1.416(5) .
C5 H5A 0.9500 .
C4 C3 1.428(4) .
C4 H4A 0.9500 .
C3 C2 1.346(5) .
C2 C1 1.391(5) .
C2 H2A 0.9500 .
C1 H1A 0.9500 .
C16 C17 1.356(4) .
C16 C21 1.415(4) .
C17 C18 1.412(4) .
C17 H17A 0.9500 .
C18 C19 1.371(5) .
C18 H18A 0.9500 .
C19 C20 1.431(5) .
C19 C22 1.544(4) .
C20 C21 1.366(4) .
C20 H20A 0.9500 .
C21 H21A 0.9500 .
C22 C23 1.306(6) .
C22 C27 1.412(6) .
C23 C24 1.405(5) .
C24 C25 1.391(7) .
C25 C26 1.368(7) .
C26 C27 1.364(5) .
